data_7230014
loop_
_publ_author_name
'Meg\'ias-Sayago, Cristina'
'\'Alvarez, Eleuterio'
'Ivanova, Svetlana'
'Odriozola, Jos\'e Antonio'

_publ_section_title
;
 Epimerization of glucose over ionic liquid/phosphomolybdate hybrids:
 structure--activity relationship
;
_journal_issue 5
_journal_name_full 'Green Chemistry'
_journal_page_first 1042
_journal_paper_doi 10.1039/C7GC03738D
_journal_volume 20
_journal_year 2018
_chemical_formula_moiety 'Mo12 O40 P, 3(C8 H15 N2)'
_chemical_formula_sum 'C24 H45 Mo12 N6 O40 P'
_chemical_formula_weight 2239.91
_space_group_crystal_system triclinic
_space_group_IT_number 2
_space_group_name_Hall '-P 1'
_space_group_name_H-M_alt 'P -1'
_symmetry_space_group_name_Hall '-P 1'
_symmetry_space_group_name_H-M 'P -1'
_atom_sites_solution_hydrogens geom
_audit_creation_method SHELXL-2016/6
_audit_update_record
;
2017-12-08 deposited with the CCDC.
2018-01-24 downloaded from the CCDC.
;
_cell_angle_alpha 95.876(2)
_cell_angle_beta 105.285(2)
_cell_angle_gamma 101.080(2)
_cell_formula_units_Z 4
_cell_length_a 12.9158(5)
_cell_length_b 21.2163(8)
_cell_length_c 21.6946(8)
_cell_measurement_reflns_used 9704
_cell_measurement_temperature 193(2)
_cell_measurement_theta_max 30.23
_cell_measurement_theta_min 2.43
_cell_volume 5553.7(4)
_computing_cell_refinement 'Bruker SAINT'
_computing_data_collection 'Bruker APEX2'
_computing_data_reduction 'Bruker SAINT'
_computing_molecular_graphics 'Bruker SHELXTL'
_computing_publication_material 'Bruker SHELXTL'
_computing_structure_refinement 'SHELXL-2016/6 (Sheldrick, 2016)'
_computing_structure_solution 'SHELXS-97 (Sheldrick, 2008)'
_diffrn_ambient_temperature 193(2)
_diffrn_detector_area_resol_mean 8.26
_diffrn_measured_fraction_theta_full 0.998
_diffrn_measured_fraction_theta_max 0.998
_diffrn_measurement_device_type
;
 Bruker-Nonius X8kappa APEX II CCD area detector
;
_diffrn_measurement_method 'phi and omega scans with narrow frames'
_diffrn_radiation_monochromator graphite
_diffrn_radiation_source 'fine-focus sealed tube'
_diffrn_radiation_type MoK\a
_diffrn_radiation_wavelength 0.71073
_diffrn_reflns_av_R_equivalents 0.0347
_diffrn_reflns_av_unetI/netI 0.0314
_diffrn_reflns_Laue_measured_fraction_full 0.998
_diffrn_reflns_Laue_measured_fraction_max 0.998
_diffrn_reflns_limit_h_max 15
_diffrn_reflns_limit_h_min -15
_diffrn_reflns_limit_k_max 25
_diffrn_reflns_limit_k_min -25
_diffrn_reflns_limit_l_max 25
_diffrn_reflns_limit_l_min -26
_diffrn_reflns_number 78335
_diffrn_reflns_point_group_measured_fraction_full 0.998
_diffrn_reflns_point_group_measured_fraction_max 0.998
_diffrn_reflns_theta_full 25.242
_diffrn_reflns_theta_max 25.250
_diffrn_reflns_theta_min 1.982
_exptl_absorpt_coefficient_mu 2.746
_exptl_absorpt_correction_T_max 0.7461
_exptl_absorpt_correction_T_min 0.5514
_exptl_absorpt_correction_type multi-scan
_exptl_absorpt_process_details
;
program SADABS, Bruker (2001).
;
_exptl_crystal_colour green
_exptl_crystal_density_diffrn 2.679
_exptl_crystal_description prism
_exptl_crystal_F_000 4280
_exptl_crystal_size_max 0.200
_exptl_crystal_size_mid 0.100
_exptl_crystal_size_min 0.050
_refine_diff_density_max 2.614
_refine_diff_density_min -1.466
_refine_diff_density_rms 0.197
_refine_ls_extinction_method none
_refine_ls_goodness_of_fit_ref 1.170
_refine_ls_hydrogen_treatment constr
_refine_ls_matrix_type full
_refine_ls_number_parameters 1546
_refine_ls_number_reflns 20090
_refine_ls_number_restraints 1022
_refine_ls_restrained_S_all 1.165
_refine_ls_R_factor_all 0.0664
_refine_ls_R_factor_gt 0.0538
_refine_ls_shift/su_max 0.002
_refine_ls_shift/su_mean 0.000
_refine_ls_structure_factor_coef Fsqd
_refine_ls_weighting_details 'w=1/[\s^2^(Fo^2^)+118.7740P] where P=(Fo^2^+2Fc^2^)/3'
_refine_ls_weighting_scheme calc
_refine_ls_wR_factor_gt 0.1109
_refine_ls_wR_factor_ref 0.1156
_reflns_Friedel_coverage 0.000
_reflns_number_gt 17233
_reflns_number_total 20090
_reflns_threshold_expression 'I > 2\s(I)'
_cod_data_source_file c7gc03738d2.cif
_cod_data_source_block C4mimPMo
_cod_depositor_comments 'Adding full bibliography for 7230013--7230015.cif.'
_cod_database_code 7230014
_shelx_shelxl_version_number 2016/6
_shelx_space_group_comment
; 
The symmetry employed for this shelxl refinement is uniquely defined 
by the following loop, which should always be used as a source of 
symmetry information in preference to the above space-group names. 
They are only intended as comments. 
;
_shelx_estimated_absorpt_t_min 0.610
_shelx_estimated_absorpt_t_max 0.875

loop_
_space_group_symop_operation_xyz
'x, y, z'
'-x, -y, -z'

loop_
_atom_site_label
_atom_site_type_symbol
_atom_site_fract_x
_atom_site_fract_y
_atom_site_fract_z
_atom_site_U_iso_or_equiv
_atom_site_adp_type
_atom_site_occupancy
_atom_site_site_symmetry_order
_atom_site_calc_flag
_atom_site_refinement_flags_posn
_atom_site_refinement_flags_adp
_atom_site_refinement_flags_occupancy
Mo1 Mo 0.26478(7) 0.55723(4) 0.94144(4) 0.02056(17) Uani 1 1 d . . .
Mo2 Mo 0.43389(7) 0.66268(4) 0.88222(4) 0.02218(17) Uani 1 1 d . . .
Mo3 Mo 0.52154(6) 0.63413(4) 1.03805(4) 0.02029(17) Uani 1 1 d . . .
Mo4 Mo 0.10915(6) 0.62057(4) 1.04543(4) 0.02213(17) Uani 1 1 d . . .
Mo5 Mo 0.06498(6) 0.65658(4) 0.87780(4) 0.02207(17) Uani 1 1 d . . .
Mo6 Mo 0.25006(7) 0.77734(4) 0.84619(4) 0.02367(18) Uani 1 1 d . . .
Mo7 Mo 0.36499(7) 0.67206(4) 1.15271(4) 0.02117(17) Uani 1 1 d . . .
Mo8 Mo 0.10803(7) 0.81351(4) 0.95235(4) 0.02401(18) Uani 1 1 d . . .
Mo9 Mo 0.19886(7) 0.77967(4) 1.11981(4) 0.02333(18) Uani 1 1 d . . .
Mo10 Mo 0.56915(6) 0.80366(4) 1.11923(4) 0.02171(17) Uani 1 1 d . . .
Mo11 Mo 0.53044(7) 0.83502(4) 0.96326(4) 0.02340(18) Uani 1 1 d . . .
Mo12 Mo 0.38811(7) 0.89556(4) 1.05925(4) 0.02410(18) Uani 1 1 d . . .
P1 P 0.31755(19) 0.72583(12) 1.00009(11) 0.0188(5) Uani 1 1 d . . .
O1 O 0.2105(5) 0.4791(3) 0.9092(3) 0.0266(15) Uani 1 1 d . U .
O2 O 0.3451(5) 0.5827(3) 0.8767(3) 0.0264(15) Uani 1 1 d . U .
O3 O 0.1565(5) 0.6003(3) 0.8877(3) 0.0248(14) Uani 1 1 d . U .
O4 O 0.1965(5) 0.5715(3) 1.0032(3) 0.0238(14) Uani 1 1 d . U .
O5 O 0.4004(5) 0.5548(3) 0.9952(3) 0.0257(14) Uani 1 1 d . U .
O6 O 0.4967(6) 0.6492(4) 0.8252(3) 0.0322(16) Uani 1 1 d . U .
O7 O 0.6216(6) 0.5970(3) 1.0732(3) 0.0303(16) Uani 1 1 d . U .
O8 O 0.5400(5) 0.6383(3) 0.9574(3) 0.0256(14) Uani 1 1 d . U .
O9 O 0.3644(5) 0.6696(3) 0.9765(3) 0.0171(12) Uani 1 1 d . U .
O10 O 0.3286(6) 0.7046(3) 0.8445(3) 0.0271(15) Uani 1 1 d . U .
O11 O 0.4354(5) 0.6330(3) 1.1021(3) 0.0239(14) Uani 1 1 d . U .
O12 O -0.0560(6) 0.6102(3) 0.8316(3) 0.0316(16) Uani 1 1 d . U .
O13 O 0.0096(6) 0.5608(3) 1.0522(3) 0.0317(16) Uani 1 1 d . U .
O14 O 0.5199(5) 0.7518(3) 0.9267(3) 0.0261(14) Uani 1 1 d . U .
O15 O 0.5799(5) 0.7189(3) 1.0736(3) 0.0246(14) Uani 1 1 d . U .
O16 O 0.0536(5) 0.6407(3) 0.9658(3) 0.0234(14) Uani 1 1 d . U .
O17 O 0.1203(6) 0.7018(3) 0.8204(3) 0.0301(16) Uani 1 1 d . U .
O18 O 0.2301(5) 0.6157(3) 1.1242(3) 0.0260(15) Uani 1 1 d . U .
O19 O 0.2430(6) 0.7972(4) 0.7723(3) 0.0355(17) Uani 1 1 d . U .
O20 O 0.4187(6) 0.6533(4) 1.2260(3) 0.0310(16) Uani 1 1 d . U .
O21 O 0.2266(5) 0.7373(3) 0.9440(3) 0.0212(13) Uani 1 1 d . U .
O22 O 0.2695(5) 0.7075(3) 1.0554(3) 0.0220(13) Uani 1 1 d . U .
O23 O 0.6158(6) 0.8794(3) 0.9298(3) 0.0332(16) Uani 1 1 d . U .
O24 O 0.6912(5) 0.8237(3) 1.1772(3) 0.0291(15) Uani 1 1 d . U .
O25 O 0.4106(5) 0.7874(3) 1.0248(3) 0.0198(13) Uani 1 1 d . U .
O26 O 0.6199(5) 0.8345(3) 1.0450(3) 0.0257(14) Uani 1 1 d . U .
O27 O 0.3843(5) 0.8258(3) 0.8964(3) 0.0275(15) Uani 1 1 d . U .
O28 O 0.4776(5) 0.7540(3) 1.1552(3) 0.0267(15) Uani 1 1 d . U .
O29 O 0.1633(6) 0.8250(3) 0.8752(3) 0.0294(15) Uani 1 1 d . U .
O30 O 0.0170(5) 0.7371(3) 0.9039(3) 0.0259(14) Uani 1 1 d . U .
O31 O 0.4759(5) 0.9059(3) 1.0048(3) 0.0260(14) Uani 1 1 d . U .
O32 O 0.5169(5) 0.8783(3) 1.1249(3) 0.0268(15) Uani 1 1 d . U .
O33 O 0.0929(5) 0.6926(3) 1.0940(3) 0.0272(15) Uani 1 1 d . U .
O34 O 0.2893(6) 0.7394(3) 1.1778(3) 0.0287(15) Uani 1 1 d . U .
O35 O 0.1139(5) 0.7913(3) 1.0326(3) 0.0259(14) Uani 1 1 d . U .
O36 O 0.2545(5) 0.8733(3) 0.9971(3) 0.0266(15) Uani 1 1 d . U .
O37 O 0.3078(5) 0.8438(3) 1.1124(3) 0.0265(15) Uani 1 1 d . U .
O38 O 0.0249(6) 0.8659(4) 0.9446(4) 0.0339(17) Uani 1 1 d . U .
O39 O 0.1370(6) 0.8173(4) 1.1668(3) 0.0358(17) Uani 1 1 d . U .
O40 O 0.3959(6) 0.9720(3) 1.0907(4) 0.0368(17) Uani 1 1 d . U .
Mo13 Mo 0.03245(8) -0.07389(5) 0.35335(4) 0.0326(2) Uani 1 1 d . . .
Mo17 Mo -0.11380(7) 0.10758(4) 0.40021(4) 0.02637(19) Uani 1 1 d . . .
Mo16 Mo -0.23493(7) -0.06192(5) 0.36312(4) 0.0321(2) Uani 1 1 d . . .
Mo14 Mo 0.16306(7) 0.09230(4) 0.41723(4) 0.02598(19) Uani 1 1 d . . .
Mo15 Mo 0.25917(7) -0.03246(4) 0.49791(4) 0.02807(19) Uani 1 1 d . . .
Mo18 Mo 0.09459(7) 0.17006(4) 0.54998(5) 0.0307(2) Uani 1 1 d . . .
P2 P 0.000000 0.000000 0.500000 0.0205(7) Uani 1 2 d S . P
O41 O 0.0508(7) -0.1118(4) 0.2884(4) 0.0433(19) Uani 1 1 d . U .
O42 O -0.1104(8) -0.0682(6) 0.3265(6) 0.079(4) Uani 1 1 d . U .
O43 O -0.0167(8) -0.1495(6) 0.3934(6) 0.087(4) Uani 1 1 d . U .
O44 O 0.1740(8) -0.0753(4) 0.4191(4) 0.062(3) Uani 1 1 d . U .
O45 O 0.0940(9) 0.0107(4) 0.3543(4) 0.070(3) Uani 1 1 d . U .
O46 O 0.2312(7) 0.1347(5) 0.3749(4) 0.064(3) Uani 1 1 d . U .
O47 O 0.2605(9) 0.0485(4) 0.4601(4) 0.068(3) Uani 1 1 d . U .
O48 O 0.3821(6) -0.0434(4) 0.4993(5) 0.051(2) Uani 1 1 d . U .
O49 O 0.2139(9) -0.0931(4) 0.5447(4) 0.068(3) Uani 1 1 d . U .
O50 O 0.2972(10) 0.0321(4) 0.5780(4) 0.074(3) Uani 1 1 d . U .
O51 O 0.0140(6) 0.1079(5) 0.3801(4) 0.055(2) Uani 1 1 d . U .
O52 O 0.1757(6) 0.1520(5) 0.4865(4) 0.055(2) Uani 1 1 d . U .
O53 O -0.3409(6) -0.0880(4) 0.2975(3) 0.0351(17) Uani 1 1 d . U .
O54 O -0.1886(9) 0.0295(4) 0.3517(4) 0.067(3) Uani 1 1 d . U .
O55 O -0.1680(8) 0.1606(5) 0.3586(4) 0.055(2) Uani 1 1 d . U .
O56 O -0.0222(6) 0.1666(5) 0.4809(4) 0.055(2) Uani 1 1 d . U .
O57 O 0.1456(6) 0.2486(4) 0.5723(4) 0.047(2) Uani 1 1 d . U .
O58 O 0.2131(8) 0.1351(6) 0.6045(5) 0.078(3) Uani 1 1 d . U .
O59 O -0.1067(10) 0.0173(6) 0.4591(6) 0.020(2) Uani 0.5 1 d . U P
O60 O -0.0237(9) -0.0622(6) 0.5254(6) 0.019(2) Uani 0.5 1 d . U P
O61 O 0.0542(9) 0.0571(6) 0.5594(6) 0.019(2) Uani 0.5 1 d . U P
O62 O -0.0802(10) -0.0009(6) 0.5394(6) 0.022(2) Uani 0.5 1 d . U P
Mo19 Mo 0.31120(9) 0.41654(5) 0.35031(4) 0.0377(2) Uani 1 1 d . . .
Mo20 Mo 0.21338(7) 0.49157(4) 0.47061(5) 0.0307(2) Uani 1 1 d . . .
Mo21 Mo 0.41634(7) 0.32756(4) 0.47409(4) 0.02802(19) Uani 1 1 d . . .
Mo22 Mo 0.36655(9) 0.58928(5) 0.38653(4) 0.0344(2) Uani 1 1 d . . .
Mo23 Mo 0.59323(7) 0.40566(4) 0.38924(4) 0.02457(18) Uani 1 1 d . . .
Mo24 Mo 0.64425(7) 0.57789(4) 0.39955(4) 0.02209(17) Uani 1 1 d . . .
P3 P 0.500000 0.500000 0.500000 0.0221(7) Uani 1 2 d S . P
O63 O 0.2214(6) 0.3745(4) 0.2835(3) 0.0342(17) Uani 1 1 d . U .
O64 O 0.2105(12) 0.4340(4) 0.4023(6) 0.094(4) Uani 1 1 d . U .
O65 O 0.3210(7) 0.3450(5) 0.4033(5) 0.067(3) Uani 1 1 d . U .
O66 O 0.4420(7) 0.4068(6) 0.3386(5) 0.071(3) Uani 1 1 d . U .
O67 O 0.3242(12) 0.4994(5) 0.3363(6) 0.096(4) Uani 1 1 d . U .
O68 O 0.0828(6) 0.4920(4) 0.4582(4) 0.0417(19) Uani 1 1 d . U .
O69 O 0.2576(12) 0.5616(5) 0.4237(6) 0.097(4) Uani 1 1 d . U .
O70 O 0.3072(6) 0.6299(4) 0.3313(4) 0.0405(19) Uani 1 1 d . U .
O71 O 0.3868(7) 0.2473(4) 0.4633(5) 0.051(2) Uani 1 1 d . U .
O72 O 0.5303(7) 0.3421(6) 0.4274(5) 0.075(3) Uani 1 1 d . U .
O73 O 0.6341(9) 0.3635(4) 0.3355(4) 0.062(3) Uani 1 1 d . U .
O74 O 0.7195(7) 0.4352(4) 0.4549(4) 0.046(2) Uani 1 1 d . U .
O75 O 0.5038(7) 0.5867(5) 0.3639(4) 0.063(3) Uani 1 1 d . U .
O76 O 0.4472(7) 0.6545(5) 0.4521(4) 0.063(3) Uani 1 1 d . U .
O77 O 0.6202(7) 0.4936(4) 0.3634(4) 0.048(2) Uani 1 1 d . U .
O78 O 0.7141(8) 0.6163(4) 0.3561(4) 0.063(3) Uani 1 1 d . U .
O79 O 0.7651(6) 0.5632(4) 0.4694(4) 0.047(2) Uani 1 1 d . U .
O80 O 0.6541(8) 0.6516(5) 0.4676(4) 0.067(3) Uani 1 1 d . U .
O81 O 0.4774(9) 0.4379(6) 0.4515(6) 0.019(2) Uani 0.5 1 d . U P
O82 O 0.5847(10) 0.4991(6) 0.4661(6) 0.021(2) Uani 0.5 1 d . U P
O83 O 0.6151(10) 0.4999(6) 0.5529(5) 0.020(2) Uani 0.5 1 d . U P
O84 O 0.4743(9) 0.4407(6) 0.5314(6) 0.018(2) Uani 0.5 1 d . U P
N1 N 0.5841(9) 0.1505(5) 0.6518(5) 0.050(3) Uani 1 1 d . . .
N2 N 0.4678(10) 0.2108(5) 0.6427(6) 0.069(4) Uani 1 1 d . . .
C1 C 0.5508(13) 0.1947(7) 0.6830(7) 0.064(4) Uani 1 1 d . U .
H1 H 0.581508 0.212471 0.727625 0.077 Uiso 1 1 calc R U .
C2 C 0.4461(13) 0.1731(8) 0.5854(6) 0.065(4) Uani 1 1 d . U .
H2 H 0.389961 0.174106 0.547317 0.078 Uiso 1 1 calc R U .
C3 C 0.5154(13) 0.1345(9) 0.5904(7) 0.070(4) Uani 1 1 d . U .
H3 H 0.516965 0.101788 0.557486 0.083 Uiso 1 1 calc R U .
C4 C 0.6770(17) 0.1223(9) 0.6770(9) 0.089(5) Uani 1 1 d . U .
H4A H 0.719112 0.146841 0.720594 0.107 Uiso 1 1 calc R U .
H4B H 0.726058 0.128140 0.648864 0.107 Uiso 1 1 calc R U .
C5 C 0.649(2) 0.0515(12) 0.6822(12) 0.125(6) Uani 1 1 d . U .
H5A H 0.590501 0.027710 0.642723 0.151 Uiso 1 1 calc R U .
H5B H 0.714641 0.033189 0.685654 0.151 Uiso 1 1 calc R U .
C6 C 0.614(2) 0.0439(12) 0.7339(12) 0.122(6) Uani 1 1 d . U .
H6A H 0.540369 0.054227 0.726823 0.147 Uiso 1 1 calc R U .
H6B H 0.665509 0.074044 0.772204 0.147 Uiso 1 1 calc R U .
C7 C 0.606(3) -0.0293(12) 0.7464(14) 0.156(9) Uani 1 1 d . U .
H7A H 0.534278 -0.056328 0.720516 0.234 Uiso 1 1 calc R U .
H7B H 0.614535 -0.030815 0.792444 0.234 Uiso 1 1 calc R U .
H7C H 0.664851 -0.045773 0.734015 0.234 Uiso 1 1 calc R U .
C8 C 0.4024(16) 0.2562(9) 0.6611(11) 0.130(10) Uani 1 1 d . U .
H8A H 0.379086 0.244020 0.698527 0.195 Uiso 1 1 calc R U .
H8B H 0.337317 0.253892 0.624633 0.195 Uiso 1 1 calc R U .
H8C H 0.447886 0.300763 0.672233 0.195 Uiso 1 1 calc R U .
N3 N 0.9759(7) 0.3421(5) 0.4637(6) 0.046(3) Uani 1 1 d . . .
N4 N 1.0028(9) 0.2990(5) 0.3763(6) 0.050(3) Uani 1 1 d . . .
C9 C 1.0412(9) 0.3105(5) 0.4398(6) 0.039(3) Uani 1 1 d . U .
H9 H 1.104551 0.298444 0.464725 0.047 Uiso 1 1 calc R U .
C10 C 0.9095(12) 0.3228(7) 0.3592(8) 0.063(4) Uani 1 1 d . U .
H10 H 0.864048 0.320432 0.316396 0.076 Uiso 1 1 calc R U .
C11 C 0.8941(11) 0.3491(7) 0.4115(8) 0.061(4) Uani 1 1 d . U .
H11 H 0.835807 0.369761 0.413559 0.073 Uiso 1 1 calc R U .
C12 C 0.9895(11) 0.3630(7) 0.5320(7) 0.060(4) Uani 1 1 d . U .
H12A H 0.991168 0.410132 0.538892 0.072 Uiso 1 1 calc R U .
H12B H 1.061571 0.357064 0.557641 0.072 Uiso 1 1 calc R U .
C13 C 0.9035(17) 0.3286(10) 0.5564(11) 0.108(6) Uani 1 1 d . U .
H13A H 0.941084 0.331133 0.603020 0.130 Uiso 1 1 calc R U .
H13B H 0.852569 0.358220 0.554777 0.130 Uiso 1 1 calc R U .
C14 C 0.841(2) 0.2737(11) 0.5413(12) 0.126(7) Uani 1 1 d . U .
H14A H 0.891947 0.243810 0.545553 0.151 Uiso 1 1 calc R U .
H14B H 0.806387 0.269972 0.494242 0.151 Uiso 1 1 calc R U .
C15 C 0.7522(12) 0.2415(7) 0.5652(8) 0.066(4) Uani 1 1 d . U .
H15A H 0.769071 0.256932 0.611690 0.099 Uiso 1 1 calc R U .
H15B H 0.744940 0.194355 0.557718 0.099 Uiso 1 1 calc R U .
H15C H 0.682818 0.251815 0.542181 0.099 Uiso 1 1 calc R U .
C16 C 1.0485(12) 0.2641(7) 0.3317(7) 0.060(4) Uani 1 1 d . U .
H16A H 1.120276 0.257393 0.355544 0.090 Uiso 1 1 calc R U .
H16B H 1.057554 0.289699 0.297562 0.090 Uiso 1 1 calc R U .
H16C H 0.998112 0.221771 0.312088 0.090 Uiso 1 1 calc R U .
N5 N 0.4200(9) 0.2256(5) 0.2651(6) 0.052(3) Uani 1 1 d . . .
N6 N 0.5172(8) 0.1885(6) 0.3442(5) 0.051(3) Uani 1 1 d . . .
C17 C 0.4249(9) 0.2068(6) 0.3213(5) 0.043(3) Uani 1 1 d . U .
H17 H 0.369292 0.206414 0.342607 0.052 Uiso 1 1 calc R U .
C18 C 0.5772(11) 0.1961(7) 0.3005(7) 0.056(3) Uani 1 1 d . U .
H18 H 0.647584 0.186967 0.304253 0.067 Uiso 1 1 calc R U .
C19 C 0.5174(11) 0.2187(7) 0.2524(8) 0.062(4) Uani 1 1 d . U .
H19 H 0.537719 0.228742 0.214940 0.074 Uiso 1 1 calc R U .
C20 C 0.3265(13) 0.2473(8) 0.2186(10) 0.084(4) Uani 1 1 d . U .
H20A H 0.340821 0.295383 0.226838 0.101 Uiso 1 1 calc R U .
H20B H 0.326827 0.233949 0.173623 0.101 Uiso 1 1 calc R U .
C21 C 0.2149(17) 0.2198(10) 0.2249(12) 0.108(5) Uani 1 1 d . U .
H21A H 0.217411 0.227632 0.271101 0.129 Uiso 1 1 calc R U .
H21B H 0.161754 0.243016 0.200897 0.129 Uiso 1 1 calc R U .
C22 C 0.1758(18) 0.1502(10) 0.2005(11) 0.112(6) Uani 1 1 d . U .
H22A H 0.230688 0.126142 0.220891 0.134 Uiso 1 1 calc R U .
H22B H 0.161722 0.141602 0.152972 0.134 Uiso 1 1 calc R U .
C23 C 0.0690(19) 0.1299(12) 0.2186(10) 0.123(7) Uani 1 1 d . U .
H23A H 0.075861 0.154611 0.260770 0.185 Uiso 1 1 calc R U .
H23B H 0.054929 0.083274 0.220983 0.185 Uiso 1 1 calc R U .
H23C H 0.007588 0.138765 0.185677 0.185 Uiso 1 1 calc R U .
C24 C 0.5513(16) 0.1641(12) 0.4047(8) 0.109(8) Uani 1 1 d . U .
H24A H 0.549009 0.195435 0.440548 0.163 Uiso 1 1 calc R U .
H24B H 0.626621 0.157991 0.411746 0.163 Uiso 1 1 calc R U .
H24C H 0.501348 0.122360 0.402781 0.163 Uiso 1 1 calc R U .
N7 N 0.3183(8) 0.4588(4) 0.1164(4) 0.036(2) Uani 1 1 d . . .
N8 N 0.4805(7) 0.5070(4) 0.1794(4) 0.0314(19) Uani 1 1 d . . .
C25 C 0.4212(10) 0.4839(5) 0.1186(5) 0.038(3) Uani 1 1 d . U .
H25 H 0.448729 0.485141 0.082128 0.045 Uiso 1 1 calc R U .
C26 C 0.4130(9) 0.4965(6) 0.2170(5) 0.042(3) Uani 1 1 d . U .
H26 H 0.433495 0.508355 0.262754 0.051 Uiso 1 1 calc R U .
C27 C 0.3113(9) 0.4662(6) 0.1786(5) 0.039(3) Uani 1 1 d . U .
H27 H 0.247373 0.452689 0.192027 0.047 Uiso 1 1 calc R U .
C28 C 0.2295(13) 0.4240(8) 0.0589(6) 0.077(4) Uani 1 1 d . U .
H28A H 0.246520 0.435766 0.019054 0.092 Uiso 1 1 calc R U .
H28B H 0.158983 0.435362 0.059819 0.092 Uiso 1 1 calc R U .
C29 C 0.2203(11) 0.3424(8) 0.0605(8) 0.075(4) Uani 1 1 d . U .
H29A H 0.295039 0.334417 0.076771 0.090 Uiso 1 1 calc R U .
H29B H 0.177565 0.327866 0.090345 0.090 Uiso 1 1 calc R U .
C30 C 0.1684(16) 0.3068(10) -0.0017(10) 0.099(5) Uani 1 1 d . U .
H30A H 0.204847 0.323391 -0.033558 0.119 Uiso 1 1 calc R U .
H30B H 0.089421 0.307636 -0.016167 0.119 Uiso 1 1 calc R U .
C31 C 0.1833(15) 0.2404(9) 0.0081(11) 0.094(6) Uani 1 1 d . U .
H31A H 0.253104 0.235027 0.000881 0.141 Uiso 1 1 calc R U .
H31B H 0.122194 0.207938 -0.022611 0.141 Uiso 1 1 calc R U .
H31C H 0.184369 0.234434 0.052431 0.141 Uiso 1 1 calc R U .
C32 C 0.5957(10) 0.5390(6) 0.2020(6) 0.044(3) Uani 1 1 d . U .
H32A H 0.633221 0.518834 0.237418 0.066 Uiso 1 1 calc R U .
H32B H 0.603473 0.585211 0.217576 0.066 Uiso 1 1 calc R U .
H32C H 0.628657 0.534868 0.166386 0.066 Uiso 1 1 calc R U .
N9 N 1.0290(7) 0.6244(4) 0.2142(4) 0.033(2) Uani 1 1 d . . .
N10 N 0.9486(8) 0.7042(5) 0.2035(5) 0.048(3) Uani 1 1 d . . .
C33 C 0.9418(10) 0.6425(6) 0.1811(6) 0.047(3) Uani 1 1 d . U .
H33 H 0.883211 0.615656 0.146716 0.057 Uiso 1 1 calc R U .
C34 C 1.0447(10) 0.7262(6) 0.2516(6) 0.045(3) Uani 1 1 d . U .
H34 H 1.070695 0.768492 0.276713 0.054 Uiso 1 1 calc R U .
C35 C 1.0962(10) 0.6768(6) 0.2571(6) 0.042(3) Uani 1 1 d . U .
H35 H 1.166604 0.678256 0.285808 0.051 Uiso 1 1 calc R U .
C36 C 1.0478(10) 0.5577(6) 0.2096(5) 0.040(3) Uani 1 1 d . U .
H36A H 1.125342 0.559550 0.210524 0.049 Uiso 1 1 calc R U .
H36B H 0.999822 0.531684 0.167790 0.049 Uiso 1 1 calc R U .
C37 C 1.0237(11) 0.5248(6) 0.2644(6) 0.046(3) Uani 1 1 d . U .
H37A H 1.072930 0.550041 0.306174 0.055 Uiso 1 1 calc R U .
H37B H 1.038630 0.480718 0.260299 0.055 Uiso 1 1 calc R U .
C38 C 0.9004(11) 0.5193(7) 0.2636(6) 0.054(3) Uani 1 1 d . U .
H38A H 0.889948 0.563373 0.275735 0.065 Uiso 1 1 calc R U .
H38B H 0.852403 0.502257 0.218872 0.065 Uiso 1 1 calc R U .
C39 C 0.8649(17) 0.4774(10) 0.3069(10) 0.099(6) Uani 1 1 d . U .
H39A H 0.925843 0.482203 0.346425 0.148 Uiso 1 1 calc R U .
H39B H 0.842929 0.432030 0.285336 0.148 Uiso 1 1 calc R U .
H39C H 0.802150 0.489961 0.318115 0.148 Uiso 1 1 calc R U .
C40 C 0.8669(13) 0.7420(8) 0.1799(10) 0.092(6) Uani 1 1 d . U .
H40A H 0.855787 0.742275 0.133437 0.138 Uiso 1 1 calc R U .
H40B H 0.893298 0.786806 0.203172 0.138 Uiso 1 1 calc R U .
H40C H 0.796953 0.722330 0.187190 0.138 Uiso 1 1 calc R U .
N11 N 0.8087(8) 0.9569(5) 0.1264(5) 0.050(3) Uani 1 1 d . . .
N12 N 0.7064(9) 1.0136(5) 0.1608(5) 0.046(3) Uani 1 1 d . . .
C41 C 0.7755(12) 0.9764(7) 0.1778(7) 0.058(4) Uani 1 1 d . U .
H41 H 0.798724 0.964997 0.219610 0.070 Uiso 1 1 calc R U .
C42 C 0.6949(11) 1.0193(6) 0.0974(6) 0.049(3) Uani 1 1 d . U .
H42 H 0.650080 1.043827 0.072830 0.058 Uiso 1 1 calc R U .
C43 C 0.7563(12) 0.9851(7) 0.0765(7) 0.055(3) Uani 1 1 d . U .
H43 H 0.763482 0.980503 0.033894 0.067 Uiso 1 1 calc R U .
C44 C 0.8771(14) 0.9101(9) 0.1244(10) 0.082(5) Uani 1 1 d . U .
H44A H 0.828289 0.868077 0.100429 0.098 Uiso 1 1 calc R U .
H44B H 0.909004 0.903510 0.169409 0.098 Uiso 1 1 calc R U .
C45 C 0.9706(17) 0.9258(10) 0.0946(12) 0.108(5) Uani 1 1 d . U .
H45A H 1.014701 0.892998 0.105617 0.129 Uiso 1 1 calc R U .
H45B H 0.935520 0.915299 0.047241 0.129 Uiso 1 1 calc R U .
C46 C 1.0408(17) 0.9794(10) 0.1035(12) 0.107(6) Uani 1 1 d . U .
H46A H 1.065440 0.994705 0.150851 0.128 Uiso 1 1 calc R U .
H46B H 0.998722 1.010395 0.084007 0.128 Uiso 1 1 calc R U .
C47 C 1.1405(14) 0.9894(9) 0.0829(10) 0.089(6) Uani 1 1 d . U .
H47A H 1.178736 0.954556 0.093704 0.133 Uiso 1 1 calc R U .
H47B H 1.189111 1.031517 0.105142 0.133 Uiso 1 1 calc R U .
H47C H 1.120882 0.988958 0.036015 0.133 Uiso 1 1 calc R U .
C48 C 0.6479(14) 1.0400(7) 0.2029(7) 0.067(4) Uani 1 1 d . U .
H48A H 0.609230 1.004501 0.219830 0.100 Uiso 1 1 calc R U .
H48B H 0.594383 1.061804 0.178024 0.100 Uiso 1 1 calc R U .
H48C H 0.700877 1.071371 0.238992 0.100 Uiso 1 1 calc R U .

loop_
_atom_site_aniso_label
_atom_site_aniso_U_11
_atom_site_aniso_U_22
_atom_site_aniso_U_33
_atom_site_aniso_U_23
_atom_site_aniso_U_13
_atom_site_aniso_U_12
Mo1 0.0221(4) 0.0218(4) 0.0178(4) 0.0015(3) 0.0054(3) 0.0066(3)
Mo2 0.0229(4) 0.0299(4) 0.0183(4) 0.0052(3) 0.0099(3) 0.0108(3)
Mo3 0.0187(4) 0.0246(4) 0.0202(4) 0.0054(3) 0.0056(3) 0.0101(3)
Mo4 0.0184(4) 0.0294(4) 0.0185(4) 0.0026(3) 0.0064(3) 0.0044(3)
Mo5 0.0185(4) 0.0290(4) 0.0172(4) 0.0018(3) 0.0012(3) 0.0082(3)
Mo6 0.0253(4) 0.0311(4) 0.0170(4) 0.0085(3) 0.0051(3) 0.0112(4)
Mo7 0.0230(4) 0.0277(4) 0.0135(4) 0.0045(3) 0.0046(3) 0.0078(3)
Mo8 0.0207(4) 0.0297(4) 0.0233(4) 0.0047(3) 0.0043(3) 0.0127(3)
Mo9 0.0226(4) 0.0310(4) 0.0180(4) 0.0005(3) 0.0073(3) 0.0100(3)
Mo10 0.0171(4) 0.0257(4) 0.0201(4) 0.0028(3) 0.0020(3) 0.0048(3)
Mo11 0.0220(4) 0.0260(4) 0.0241(4) 0.0080(3) 0.0082(3) 0.0059(3)
Mo12 0.0241(4) 0.0226(4) 0.0245(4) 0.0023(3) 0.0037(3) 0.0081(3)
P1 0.0170(11) 0.0251(12) 0.0160(11) 0.0046(9) 0.0046(9) 0.0086(9)
O1 0.026(4) 0.026(4) 0.029(4) 0.003(3) 0.008(3) 0.008(3)
O2 0.030(4) 0.033(4) 0.020(3) 0.002(3) 0.011(3) 0.011(3)
O3 0.030(4) 0.026(3) 0.019(3) -0.001(3) 0.008(3) 0.011(3)
O4 0.025(3) 0.030(4) 0.017(3) 0.003(3) 0.007(3) 0.007(3)
O5 0.027(4) 0.029(4) 0.021(3) 0.004(3) 0.006(3) 0.006(3)
O6 0.029(4) 0.044(4) 0.032(4) 0.006(3) 0.018(3) 0.016(3)
O7 0.033(4) 0.038(4) 0.027(4) 0.011(3) 0.008(3) 0.023(3)
O8 0.019(3) 0.034(4) 0.024(3) 0.002(3) 0.008(3) 0.007(3)
O9 0.018(3) 0.019(3) 0.015(3) 0.001(2) 0.004(2) 0.008(2)
O10 0.032(4) 0.032(4) 0.020(3) 0.006(3) 0.009(3) 0.010(3)
O11 0.022(3) 0.028(3) 0.021(3) 0.008(3) 0.004(3) 0.005(3)
O12 0.025(4) 0.040(4) 0.024(4) 0.001(3) -0.001(3) 0.006(3)
O13 0.029(4) 0.037(4) 0.028(4) 0.006(3) 0.010(3) 0.001(3)
O14 0.027(4) 0.029(4) 0.027(3) 0.011(3) 0.008(3) 0.012(3)
O15 0.017(3) 0.030(4) 0.026(3) 0.007(3) 0.004(3) 0.006(3)
O16 0.017(3) 0.031(4) 0.022(3) 0.001(3) 0.005(3) 0.009(3)
O17 0.028(4) 0.042(4) 0.020(3) 0.007(3) 0.005(3) 0.011(3)
O18 0.030(4) 0.029(4) 0.016(3) 0.004(3) 0.006(3) 0.001(3)
O19 0.040(4) 0.049(5) 0.020(4) 0.016(3) 0.008(3) 0.011(4)
O20 0.038(4) 0.044(4) 0.012(3) 0.010(3) 0.005(3) 0.012(3)
O21 0.018(3) 0.028(3) 0.014(3) 0.003(3) 0.000(2) 0.006(3)
O22 0.022(3) 0.027(3) 0.019(3) 0.007(3) 0.007(3) 0.007(3)
O23 0.030(4) 0.037(4) 0.038(4) 0.015(3) 0.016(3) 0.005(3)
O24 0.019(3) 0.039(4) 0.026(4) 0.004(3) 0.000(3) 0.008(3)
O25 0.020(3) 0.024(3) 0.015(3) 0.002(2) 0.005(2) 0.004(3)
O26 0.019(3) 0.030(4) 0.029(4) 0.007(3) 0.007(3) 0.008(3)
O27 0.027(4) 0.033(4) 0.026(3) 0.011(3) 0.008(3) 0.011(3)
O28 0.029(4) 0.028(4) 0.022(3) 0.003(3) 0.006(3) 0.007(3)
O29 0.036(4) 0.026(4) 0.026(4) 0.005(3) 0.006(3) 0.010(3)
O30 0.020(3) 0.036(4) 0.023(3) 0.008(3) 0.002(3) 0.014(3)
O31 0.024(3) 0.026(3) 0.028(4) 0.009(3) 0.004(3) 0.008(3)
O32 0.021(3) 0.028(4) 0.026(3) 0.004(3) -0.001(3) 0.001(3)
O33 0.022(3) 0.039(4) 0.021(3) 0.002(3) 0.008(3) 0.008(3)
O34 0.032(4) 0.032(4) 0.024(3) 0.002(3) 0.010(3) 0.009(3)
O35 0.023(3) 0.035(4) 0.020(3) 0.000(3) 0.007(3) 0.011(3)
O36 0.023(3) 0.035(4) 0.024(3) 0.006(3) 0.005(3) 0.012(3)
O37 0.023(3) 0.033(4) 0.022(3) 0.002(3) 0.002(3) 0.010(3)
O38 0.028(4) 0.039(4) 0.041(4) 0.010(3) 0.008(3) 0.021(3)
O39 0.039(4) 0.043(4) 0.029(4) 0.001(3) 0.015(3) 0.014(3)
O40 0.044(4) 0.026(4) 0.039(4) -0.002(3) 0.009(4) 0.013(3)
Mo13 0.0367(5) 0.0480(6) 0.0195(4) 0.0069(4) 0.0127(4) 0.0177(4)
Mo17 0.0294(5) 0.0228(4) 0.0225(4) 0.0089(3) 0.0009(3) 0.0020(3)
Mo16 0.0208(4) 0.0494(6) 0.0194(4) 0.0126(4) 0.0008(3) -0.0044(4)
Mo14 0.0274(4) 0.0287(4) 0.0202(4) 0.0085(3) 0.0084(3) -0.0020(4)
Mo15 0.0193(4) 0.0351(5) 0.0269(4) -0.0028(4) 0.0065(3) 0.0037(4)
Mo18 0.0256(5) 0.0222(4) 0.0445(5) 0.0104(4) 0.0106(4) 0.0030(3)
P2 0.0189(16) 0.0275(18) 0.0146(15) 0.0068(13) 0.0065(13) 0.0003(14)
O41 0.058(5) 0.045(5) 0.026(4) 0.000(3) 0.014(4) 0.013(4)
O42 0.055(6) 0.112(8) 0.121(8) 0.098(7) 0.062(6) 0.045(6)
O43 0.042(5) 0.134(9) 0.130(9) 0.111(8) 0.045(6) 0.050(6)
O44 0.073(6) 0.030(4) 0.051(5) -0.007(4) -0.029(5) 0.009(4)
O45 0.085(7) 0.038(5) 0.053(5) -0.010(4) -0.035(5) 0.018(5)
O46 0.038(5) 0.103(8) 0.030(4) 0.027(5) 0.003(4) -0.029(5)
O47 0.088(7) 0.034(5) 0.051(5) -0.010(4) -0.032(5) 0.022(5)
O48 0.021(4) 0.045(5) 0.092(7) 0.013(5) 0.020(4) 0.009(3)
O49 0.095(7) 0.041(5) 0.054(5) -0.019(4) 0.046(5) -0.040(5)
O50 0.119(8) 0.044(5) 0.048(5) -0.018(4) 0.056(6) -0.033(5)
O51 0.029(4) 0.076(6) 0.044(5) -0.024(4) -0.004(4) 0.015(4)
O52 0.029(4) 0.082(6) 0.040(5) -0.022(4) -0.005(4) 0.021(4)
O53 0.029(4) 0.042(4) 0.022(4) 0.006(3) -0.003(3) -0.007(3)
O54 0.093(7) 0.046(5) 0.052(5) -0.017(4) 0.049(5) -0.034(5)
O55 0.073(6) 0.070(6) 0.039(5) 0.025(4) 0.018(4) 0.049(5)
O56 0.021(4) 0.076(6) 0.049(5) -0.031(4) -0.004(4) 0.008(4)
O57 0.025(4) 0.033(4) 0.068(6) -0.010(4) 0.004(4) -0.002(3)
O58 0.059(6) 0.124(9) 0.102(8) 0.097(7) 0.056(6) 0.056(6)
O59 0.025(5) 0.018(5) 0.018(5) 0.010(4) 0.011(4) -0.001(4)
O60 0.016(5) 0.019(5) 0.021(5) 0.007(4) 0.007(4) -0.003(4)
O61 0.015(5) 0.022(5) 0.018(5) 0.001(4) 0.006(4) -0.005(4)
O62 0.021(4) 0.021(4) 0.022(4) 0.004(4) 0.007(4) -0.003(4)
Mo19 0.0489(6) 0.0372(5) 0.0161(4) -0.0005(4) 0.0104(4) -0.0147(4)
Mo20 0.0285(5) 0.0297(5) 0.0400(5) 0.0057(4) 0.0225(4) 0.0038(4)
Mo21 0.0299(5) 0.0227(4) 0.0250(4) 0.0060(3) -0.0005(4) 0.0015(4)
Mo22 0.0587(6) 0.0326(5) 0.0209(4) 0.0134(4) 0.0158(4) 0.0209(5)
Mo23 0.0209(4) 0.0347(5) 0.0184(4) 0.0030(3) 0.0081(3) 0.0043(3)
Mo24 0.0199(4) 0.0310(4) 0.0187(4) 0.0096(3) 0.0086(3) 0.0064(3)
P3 0.0215(17) 0.0274(18) 0.0165(16) 0.0036(13) 0.0070(13) 0.0011(14)
O63 0.024(4) 0.049(5) 0.023(4) 0.009(3) 0.001(3) -0.001(3)
O64 0.188(11) 0.029(5) 0.108(8) 0.011(5) 0.130(8) 0.006(6)
O65 0.026(4) 0.112(8) 0.067(6) 0.069(6) 0.009(4) 0.000(5)
O66 0.025(4) 0.117(8) 0.067(6) 0.069(6) 0.000(4) -0.002(5)
O67 0.176(11) 0.044(5) 0.106(8) 0.002(5) 0.127(8) 0.003(6)
O68 0.020(4) 0.039(4) 0.053(5) 0.008(4) -0.007(3) 0.003(3)
O69 0.188(11) 0.038(5) 0.092(7) 0.003(5) 0.116(8) -0.007(6)
O70 0.034(4) 0.066(5) 0.034(4) 0.024(4) 0.013(3) 0.028(4)
O71 0.046(5) 0.027(4) 0.084(7) 0.004(4) 0.037(5) -0.002(4)
O72 0.024(4) 0.129(9) 0.062(6) 0.066(6) -0.008(4) -0.008(5)
O73 0.121(9) 0.050(5) 0.035(5) 0.009(4) 0.036(5) 0.046(6)
O74 0.042(5) 0.027(4) 0.050(5) 0.006(3) -0.017(4) 0.005(3)
O75 0.047(5) 0.089(7) 0.040(5) -0.025(5) -0.014(4) 0.038(5)
O76 0.042(5) 0.103(7) 0.038(5) -0.023(5) -0.006(4) 0.046(5)
O77 0.044(5) 0.030(4) 0.054(5) 0.011(4) -0.015(4) 0.005(3)
O78 0.079(6) 0.062(6) 0.024(4) 0.002(4) 0.020(4) -0.042(5)
O79 0.037(4) 0.032(4) 0.051(5) -0.001(4) -0.021(4) 0.009(3)
O80 0.054(5) 0.105(7) 0.036(5) -0.022(5) -0.013(4) 0.059(5)
O81 0.009(4) 0.030(5) 0.016(4) 0.004(4) 0.000(4) 0.005(4)
O82 0.016(5) 0.034(5) 0.012(4) 0.002(4) 0.006(4) 0.002(4)
O83 0.017(5) 0.028(5) 0.013(4) 0.007(4) 0.002(4) 0.001(4)
O84 0.012(4) 0.027(5) 0.017(4) 0.007(4) 0.002(4) 0.006(4)
N1 0.051(6) 0.053(7) 0.034(5) 0.004(5) 0.003(5) -0.005(5)
N2 0.062(8) 0.024(5) 0.088(9) 0.005(6) -0.027(7) 0.001(5)
C1 0.080(10) 0.055(8) 0.038(7) -0.008(6) -0.017(7) 0.023(7)
C2 0.071(8) 0.080(9) 0.031(6) 0.028(6) 0.004(6) -0.013(7)
C3 0.061(8) 0.099(10) 0.038(7) -0.007(7) 0.021(6) -0.008(7)
C4 0.106(11) 0.087(10) 0.085(10) 0.020(8) 0.036(9) 0.034(9)
C5 0.137(12) 0.122(10) 0.122(11) 0.023(10) 0.049(9) 0.024(10)
C6 0.135(12) 0.120(11) 0.127(12) 0.016(10) 0.074(10) 0.019(10)
C7 0.21(2) 0.117(15) 0.158(19) 0.040(14) 0.057(17) 0.055(16)
C8 0.085(13) 0.066(11) 0.171(19) -0.036(12) -0.073(13) 0.036(10)
N3 0.020(5) 0.036(5) 0.072(7) 0.007(5) -0.001(5) 0.004(4)
N4 0.042(6) 0.031(5) 0.067(8) 0.009(5) 0.007(5) 0.001(4)
C9 0.032(6) 0.030(6) 0.056(7) 0.017(5) 0.009(5) 0.007(5)
C10 0.047(7) 0.055(8) 0.071(8) 0.011(6) -0.010(6) 0.011(6)
C11 0.039(6) 0.048(7) 0.083(9) 0.001(6) -0.008(6) 0.020(6)
C12 0.048(7) 0.052(7) 0.081(9) 0.003(7) 0.030(6) 0.004(6)
C13 0.086(9) 0.112(10) 0.110(10) -0.001(9) 0.046(8) -0.029(8)
C14 0.121(11) 0.116(11) 0.130(12) 0.004(10) 0.069(10) -0.034(9)
C15 0.065(9) 0.066(9) 0.070(9) 0.006(7) 0.038(8) -0.002(7)
C16 0.064(9) 0.054(8) 0.059(9) 0.006(7) 0.023(7) -0.001(7)
N5 0.052(7) 0.043(6) 0.077(8) 0.023(6) 0.036(6) 0.015(5)
N6 0.036(6) 0.081(8) 0.029(5) -0.015(5) 0.004(4) 0.016(5)
C17 0.031(6) 0.065(8) 0.032(6) -0.004(5) 0.006(5) 0.016(5)
C18 0.042(7) 0.057(7) 0.079(8) 0.020(6) 0.034(6) 0.011(6)
C19 0.053(7) 0.073(8) 0.084(9) 0.038(7) 0.045(7) 0.022(6)
C20 0.077(8) 0.085(9) 0.136(11) 0.079(8) 0.061(8) 0.052(7)
C21 0.094(9) 0.101(9) 0.129(11) 0.021(9) 0.017(9) 0.044(8)
C22 0.100(10) 0.079(9) 0.120(11) 0.004(9) -0.031(9) 0.032(8)
C23 0.122(14) 0.143(16) 0.081(13) -0.002(12) -0.012(11) 0.043(12)
C24 0.095(13) 0.21(2) 0.046(9) 0.028(12) 0.017(9) 0.097(15)
N7 0.053(6) 0.027(5) 0.023(4) 0.006(4) 0.006(4) 0.006(4)
N8 0.043(5) 0.032(5) 0.022(4) 0.003(4) 0.014(4) 0.011(4)
C25 0.066(8) 0.027(5) 0.022(5) 0.004(4) 0.019(5) 0.008(5)
C26 0.038(6) 0.060(7) 0.023(5) 0.001(5) 0.007(4) 0.002(5)
C27 0.038(6) 0.050(6) 0.032(5) 0.003(5) 0.015(5) 0.010(5)
C28 0.075(9) 0.094(9) 0.032(6) 0.023(6) -0.005(6) -0.030(7)
C29 0.028(6) 0.113(9) 0.072(8) -0.032(7) 0.019(6) 0.007(6)
C30 0.076(9) 0.112(10) 0.102(10) -0.002(9) 0.022(8) 0.019(9)
C31 0.074(11) 0.071(10) 0.152(16) 0.012(10) 0.053(11) 0.027(9)
C32 0.055(8) 0.038(6) 0.041(7) 0.006(5) 0.023(6) 0.002(6)
N9 0.038(5) 0.027(5) 0.033(5) 0.008(4) 0.007(4) 0.007(4)
N10 0.042(6) 0.029(5) 0.062(7) 0.006(5) -0.006(5) 0.010(4)
C33 0.039(6) 0.043(7) 0.047(7) 0.009(5) -0.009(5) 0.008(5)
C34 0.047(6) 0.033(6) 0.046(6) 0.007(5) -0.006(5) 0.010(5)
C35 0.035(6) 0.038(6) 0.045(6) 0.011(5) -0.005(5) 0.007(5)
C36 0.049(6) 0.043(6) 0.034(6) 0.005(5) 0.014(5) 0.019(5)
C37 0.067(7) 0.032(5) 0.044(6) 0.008(5) 0.022(5) 0.019(5)
C38 0.058(7) 0.060(7) 0.046(7) 0.016(6) 0.013(6) 0.014(6)
C39 0.102(13) 0.106(14) 0.101(13) 0.043(11) 0.045(11) 0.018(11)
C40 0.048(9) 0.070(10) 0.136(16) 0.024(10) -0.024(9) 0.029(8)
N11 0.037(6) 0.049(6) 0.054(7) 0.020(5) 0.003(5) -0.003(5)
N12 0.053(6) 0.033(5) 0.044(6) 0.014(5) 0.004(5) -0.002(5)
C41 0.059(8) 0.061(8) 0.046(7) 0.029(6) 0.002(6) 0.001(7)
C42 0.052(7) 0.051(7) 0.043(6) 0.032(5) 0.008(5) 0.008(5)
C43 0.060(8) 0.054(7) 0.046(7) 0.018(6) 0.004(6) 0.010(6)
C44 0.060(8) 0.080(9) 0.118(11) 0.033(9) 0.040(8) 0.021(7)
C45 0.084(9) 0.096(10) 0.155(11) 0.028(9) 0.053(9) 0.019(8)
C46 0.087(10) 0.094(10) 0.155(12) 0.026(10) 0.063(9) 0.016(8)
C47 0.067(10) 0.094(12) 0.112(13) -0.012(10) 0.048(10) 0.014(9)
C48 0.101(12) 0.051(8) 0.041(8) 0.010(6) 0.010(8) 0.016(8)

loop_
_atom_type_symbol
_atom_type_description
_atom_type_scat_dispersion_real
_atom_type_scat_dispersion_imag
_atom_type_scat_source
C C 0.0033 0.0016 'International Tables Vol C Tables 4.2.6.8 and 6.1.1.4'
H H 0.0000 0.0000 'International Tables Vol C Tables 4.2.6.8 and 6.1.1.4'
N N 0.0061 0.0033 'International Tables Vol C Tables 4.2.6.8 and 6.1.1.4'
O O 0.0106 0.0060 'International Tables Vol C Tables 4.2.6.8 and 6.1.1.4'
P P 0.1023 0.0942 'International Tables Vol C Tables 4.2.6.8 and 6.1.1.4'
Mo Mo -1.6832 0.6857 'International Tables Vol C Tables 4.2.6.8 and 6.1.1.4'

loop_
_geom_angle_atom_site_label_1
_geom_angle_atom_site_label_2
_geom_angle_atom_site_label_3
_geom_angle
_geom_angle_site_symmetry_1
_geom_angle_site_symmetry_3
O1 Mo1 O4 103.8(3) . .
O1 Mo1 O5 102.6(3) . .
O4 Mo1 O5 98.3(3) . .
O1 Mo1 O3 101.2(3) . .
O4 Mo1 O3 85.0(3) . .
O5 Mo1 O3 154.4(3) . .
O1 Mo1 O2 98.7(3) . .
O4 Mo1 O2 155.3(3) . .
O5 Mo1 O2 86.4(3) . .
O3 Mo1 O2 80.8(3) . .
O1 Mo1 O9 170.1(3) . .
O4 Mo1 O9 86.0(2) . .
O5 Mo1 O9 74.4(2) . .
O3 Mo1 O9 80.5(2) . .
O2 Mo1 O9 71.8(2) . .
O6 Mo2 O10 103.9(3) . .
O6 Mo2 O2 102.5(3) . .
O10 Mo2 O2 99.0(3) . .
O6 Mo2 O14 101.1(3) . .
O10 Mo2 O14 84.6(3) . .
O2 Mo2 O14 154.5(3) . .
O6 Mo2 O8 98.8(3) . .
O10 Mo2 O8 155.0(3) . .
O2 Mo2 O8 86.0(3) . .
O14 Mo2 O8 80.9(3) . .
O6 Mo2 O9 169.0(3) . .
O10 Mo2 O9 87.0(2) . .
O2 Mo2 O9 74.1(2) . .
O14 Mo2 O9 80.9(2) . .
O8 Mo2 O9 70.7(2) . .
O7 Mo3 O15 102.8(3) . .
O7 Mo3 O8 102.7(3) . .
O15 Mo3 O8 98.5(3) . .
O7 Mo3 O11 101.2(3) . .
O15 Mo3 O11 85.7(3) . .
O8 Mo3 O11 154.1(3) . .
O7 Mo3 O5 99.0(3) . .
O15 Mo3 O5 156.0(3) . .
O8 Mo3 O5 86.1(3) . .
O11 Mo3 O5 80.5(3) . .
O7 Mo3 O9 170.4(3) . .
O15 Mo3 O9 86.7(2) . .
O8 Mo3 O9 74.1(2) . .
O11 Mo3 O9 80.7(2) . .
O5 Mo3 O9 71.9(2) . .
O13 Mo4 O16 103.9(3) . .
O13 Mo4 O33 103.3(3) . .
O16 Mo4 O33 97.9(3) . .
O13 Mo4 O4 102.2(3) . .
O16 Mo4 O4 85.5(3) . .
O33 Mo4 O4 152.7(3) . .
O13 Mo4 O18 99.0(3) . .
O16 Mo4 O18 155.1(3) . .
O33 Mo4 O18 86.0(3) . .
O4 Mo4 O18 80.3(3) . .
O13 Mo4 O22 170.0(3) . .
O16 Mo4 O22 86.0(2) . .
O33 Mo4 O22 73.4(3) . .
O4 Mo4 O22 79.8(2) . .
O18 Mo4 O22 71.5(2) . .
O12 Mo5 O3 103.7(3) . .
O12 Mo5 O17 103.8(3) . .
O3 Mo5 O17 97.6(3) . .
O12 Mo5 O30 100.0(3) . .
O3 Mo5 O30 154.1(3) . .
O17 Mo5 O30 86.6(3) . .
O12 Mo5 O16 99.8(3) . .
O3 Mo5 O16 84.8(3) . .
O17 Mo5 O16 154.9(3) . .
O30 Mo5 O16 81.1(3) . .
O12 Mo5 O21 171.4(3) . .
O3 Mo5 O21 84.9(3) . .
O17 Mo5 O21 74.3(3) . .
O30 Mo5 O21 71.6(2) . .
O16 Mo5 O21 81.0(2) . .
O19 Mo6 O27 103.4(3) . .
O19 Mo6 O29 103.0(3) . .
O27 Mo6 O29 98.2(3) . .
O19 Mo6 O17 98.2(3) . .
O27 Mo6 O17 155.7(3) . .
O29 Mo6 O17 87.5(3) . .
O19 Mo6 O10 100.5(3) . .
O27 Mo6 O10 84.6(3) . .
O29 Mo6 O10 154.9(3) . .
O17 Mo6 O10 80.7(3) . .
O19 Mo6 O21 169.7(3) . .
O27 Mo6 O21 86.9(2) . .
O29 Mo6 O21 74.3(3) . .
O17 Mo6 O21 71.9(2) . .
O10 Mo6 O21 81.0(2) . .
O20 Mo7 O18 102.8(3) . .
O20 Mo7 O11 103.1(3) . .
O18 Mo7 O11 99.1(3) . .
O20 Mo7 O34 99.5(3) . .
O18 Mo7 O34 87.5(3) . .
O11 Mo7 O34 154.4(3) . .
O20 Mo7 O28 100.4(3) . .
O18 Mo7 O28 155.0(3) . .
O11 Mo7 O28 84.5(3) . .
O34 Mo7 O28 79.7(3) . .
O20 Mo7 O22 170.8(3) . .
O18 Mo7 O22 75.0(2) . .
O11 Mo7 O22 86.1(2) . .
O34 Mo7 O22 71.7(2) . .
O28 Mo7 O22 80.6(2) . .
O38 Mo8 O35 103.5(3) . .
O38 Mo8 O30 103.2(3) . .
O35 Mo8 O30 97.5(3) . .
O38 Mo8 O36 101.3(3) . .
O35 Mo8 O36 85.0(3) . .
O30 Mo8 O36 154.0(3) . .
O38 Mo8 O29 99.7(3) . .
O35 Mo8 O29 154.9(3) . .
O30 Mo8 O29 86.5(3) . .
O36 Mo8 O29 81.1(3) . .
O38 Mo8 O21 170.2(3) . .
O35 Mo8 O21 86.2(2) . .
O30 Mo8 O21 73.4(2) . .
O36 Mo8 O21 81.0(2) . .
O29 Mo8 O21 71.2(2) . .
O39 Mo9 O37 104.2(3) . .
O39 Mo9 O34 102.9(3) . .
O37 Mo9 O34 96.8(3) . .
O39 Mo9 O35 100.8(3) . .
O37 Mo9 O35 86.2(3) . .
O34 Mo9 O35 154.6(3) . .
O39 Mo9 O33 99.2(3) . .
O37 Mo9 O33 155.1(3) . .
O34 Mo9 O33 85.7(3) . .
O35 Mo9 O33 81.5(3) . .
O39 Mo9 O22 169.8(3) . .
O37 Mo9 O22 85.7(3) . .
O34 Mo9 O22 73.2(2) . .
O35 Mo9 O22 81.8(2) . .
O33 Mo9 O22 71.3(2) . .
O24 Mo10 O28 104.1(3) . .
O24 Mo10 O32 103.0(3) . .
O28 Mo10 O32 98.4(3) . .
O24 Mo10 O15 100.5(3) . .
O28 Mo10 O15 85.7(3) . .
O32 Mo10 O15 154.3(3) . .
O24 Mo10 O26 99.0(3) . .
O28 Mo10 O26 154.6(3) . .
O32 Mo10 O26 86.5(3) . .
O15 Mo10 O26 79.7(3) . .
O24 Mo10 O25 169.6(3) . .
O28 Mo10 O25 86.3(3) . .
O32 Mo10 O25 74.4(2) . .
O15 Mo10 O25 80.6(2) . .
O26 Mo10 O25 70.9(2) . .
O23 Mo11 O14 103.1(3) . .
O23 Mo11 O26 103.1(3) . .
O14 Mo11 O26 99.0(3) . .
O23 Mo11 O31 99.9(3) . .
O14 Mo11 O31 154.4(3) . .
O26 Mo11 O31 86.7(3) . .
O23 Mo11 O27 101.0(3) . .
O14 Mo11 O27 84.1(3) . .
O26 Mo11 O27 154.3(3) . .
O31 Mo11 O27 80.5(3) . .
O23 Mo11 O25 170.2(3) . .
O14 Mo11 O25 86.5(3) . .
O26 Mo11 O25 73.1(2) . .
O31 Mo11 O25 71.1(2) . .
O27 Mo11 O25 81.7(2) . .
O40 Mo12 O36 103.5(3) . .
O40 Mo12 O31 102.9(3) . .
O36 Mo12 O31 97.7(3) . .
O40 Mo12 O32 98.9(3) . .
O36 Mo12 O32 155.2(3) . .
O31 Mo12 O32 87.7(3) . .
O40 Mo12 O37 102.3(3) . .
O36 Mo12 O37 84.4(3) . .
O31 Mo12 O37 153.5(3) . .
O32 Mo12 O37 80.3(3) . .
O40 Mo12 O25 169.8(3) . .
O36 Mo12 O25 86.6(3) . .
O31 Mo12 O25 73.8(2) . .
O32 Mo12 O25 71.6(2) . .
O37 Mo12 O25 80.0(2) . .
O21 P1 O25 110.1(4) . .
O21 P1 O9 109.2(3) . .
O25 P1 O9 109.0(3) . .
O21 P1 O22 109.6(4) . .
O25 P1 O22 109.7(3) . .
O9 P1 O22 109.1(4) . .
Mo2 O2 Mo1 125.0(3) . .
Mo5 O3 Mo1 152.7(3) . .
Mo1 O4 Mo4 152.3(4) . .
Mo1 O5 Mo3 124.1(3) . .
Mo3 O8 Mo2 125.5(3) . .
P1 O9 Mo3 125.9(3) . .
P1 O9 Mo1 125.6(3) . .
Mo3 O9 Mo1 89.63(19) . .
P1 O9 Mo2 125.4(3) . .
Mo3 O9 Mo2 89.75(19) . .
Mo1 O9 Mo2 89.05(19) . .
Mo2 O10 Mo6 151.5(4) . .
Mo7 O11 Mo3 152.3(4) . .
Mo11 O14 Mo2 152.5(4) . .
Mo3 O15 Mo10 151.1(4) . .
Mo4 O16 Mo5 151.9(3) . .
Mo5 O17 Mo6 124.6(3) . .
Mo7 O18 Mo4 124.6(3) . .
P1 O21 Mo5 126.4(4) . .
P1 O21 Mo6 126.4(3) . .
Mo5 O21 Mo6 89.05(19) . .
P1 O21 Mo8 125.3(3) . .
Mo5 O21 Mo8 89.0(2) . .
Mo6 O21 Mo8 88.6(2) . .
P1 O22 Mo7 126.1(3) . .
P1 O22 Mo9 125.0(3) . .
Mo7 O22 Mo9 89.9(2) . .
P1 O22 Mo4 125.9(3) . .
Mo7 O22 Mo4 88.8(2) . .
Mo9 O22 Mo4 89.5(2) . .
P1 O25 Mo10 126.0(3) . .
P1 O25 Mo12 125.5(3) . .
Mo10 O25 Mo12 89.1(2) . .
P1 O25 Mo11 125.4(3) . .
Mo10 O25 Mo11 90.0(2) . .
Mo12 O25 Mo11 89.3(2) . .
Mo11 O26 Mo10 126.0(3) . .
Mo6 O27 Mo11 151.4(4) . .
Mo10 O28 Mo7 151.5(4) . .
Mo6 O29 Mo8 125.8(3) . .
Mo8 O30 Mo5 125.9(3) . .
Mo12 O31 Mo11 125.7(3) . .
Mo10 O32 Mo12 124.8(3) . .
Mo4 O33 Mo9 125.9(3) . .
Mo9 O34 Mo7 125.1(3) . .
Mo8 O35 Mo9 150.9(4) . .
Mo12 O36 Mo8 152.6(4) . .
Mo9 O37 Mo12 151.9(4) . .
O41 Mo13 O45 103.4(5) . .
O41 Mo13 O42 103.3(5) . .
O45 Mo13 O42 97.1(5) . .
O41 Mo13 O43 99.9(5) . .
O45 Mo13 O43 154.4(5) . .
O42 Mo13 O43 87.8(4) . .
O41 Mo13 O44 99.8(4) . .
O45 Mo13 O44 86.4(4) . .
O42 Mo13 O44 155.1(5) . .
O43 Mo13 O44 79.2(4) . .
O41 Mo13 O61 156.9(4) . 2_556
O45 Mo13 O61 98.0(5) . 2_556
O42 Mo13 O61 64.9(4) . 2_556
O43 Mo13 O61 61.4(5) . 2_556
O44 Mo13 O61 90.3(4) . 2_556
O55 Mo17 O54 103.7(5) . .
O55 Mo17 O51 104.3(5) . .
O54 Mo17 O51 96.1(4) . .
O55 Mo17 O56 99.9(4) . .
O54 Mo17 O56 154.8(5) . .
O51 Mo17 O56 86.4(3) . .
O55 Mo17 O49 99.4(5) . 2_556
O54 Mo17 O49 87.6(3) . 2_556
O51 Mo17 O49 154.4(5) . 2_556
O56 Mo17 O49 80.0(4) . 2_556
O55 Mo17 O59 158.4(5) . .
O54 Mo17 O59 66.0(4) . .
O51 Mo17 O59 95.9(4) . .
O56 Mo17 O59 88.8(4) . .
O49 Mo17 O59 62.5(4) 2_556 .
O55 Mo17 O60 159.5(4) . 2_556
O54 Mo17 O60 94.6(5) . 2_556
O51 Mo17 O60 63.9(4) . 2_556
O56 Mo17 O60 64.0(4) . 2_556
O49 Mo17 O60 90.5(4) 2_556 2_556
O59 Mo17 O60 40.6(4) . 2_556
O53 Mo16 O50 102.8(5) . 2_556
O53 Mo16 O58 104.2(5) . 2_556
O50 Mo16 O58 96.6(5) 2_556 2_556
O53 Mo16 O54 99.9(4) . .
O50 Mo16 O54 87.3(4) 2_556 .
O58 Mo16 O54 154.0(5) 2_556 .
O53 Mo16 O42 100.7(4) . .
O50 Mo16 O42 154.8(5) 2_556 .
O58 Mo16 O42 86.3(4) 2_556 .
O54 Mo16 O42 79.7(4) . .
O53 Mo16 O61 158.0(4) . 2_556
O50 Mo16 O61 96.3(5) 2_556 2_556
O58 Mo16 O61 62.3(5) 2_556 2_556
O54 Mo16 O61 91.7(4) . 2_556
O42 Mo16 O61 62.9(4) . 2_556
O53 Mo16 O59 156.7(4) . .
O50 Mo16 O59 64.1(4) 2_556 .
O58 Mo16 O59 96.7(5) 2_556 .
O54 Mo16 O59 61.9(4) . .
O42 Mo16 O59 90.7(5) . .
O61 Mo16 O59 44.4(4) 2_556 .
O46 Mo14 O52 102.9(5) . .
O46 Mo14 O47 104.0(5) . .
O52 Mo14 O47 96.3(4) . .
O46 Mo14 O45 100.1(5) . .
O52 Mo14 O45 155.1(5) . .
O47 Mo14 O45 87.1(4) . .
O46 Mo14 O51 99.7(5) . .
O52 Mo14 O51 86.8(3) . .
O47 Mo14 O51 154.7(5) . .
O45 Mo14 O51 80.0(4) . .
O46 Mo14 O62 160.9(5) . 2_556
O52 Mo14 O62 94.4(4) . 2_556
O47 Mo14 O62 65.5(5) . 2_556
O45 Mo14 O62 64.6(4) . 2_556
O51 Mo14 O62 89.2(4) . 2_556
O46 Mo14 O60 158.2(5) . 2_556
O52 Mo14 O60 66.0(4) . 2_556
O47 Mo14 O60 96.0(5) . 2_556
O45 Mo14 O60 89.1(5) . 2_556
O51 Mo14 O60 62.3(4) . 2_556
O62 Mo14 O60 39.3(4) 2_556 2_556
O48 Mo15 O44 103.1(5) . .
O48 Mo15 O49 102.1(5) . .
O44 Mo15 O49 96.9(4) . .
O48 Mo15 O47 100.7(5) . .
O44 Mo15 O47 87.1(4) . .
O49 Mo15 O47 155.3(5) . .
O48 Mo15 O50 100.2(5) . .
O44 Mo15 O50 155.1(5) . .
O49 Mo15 O50 86.6(4) . .
O47 Mo15 O50 80.0(4) . .
O48 Mo15 O59 157.5(4) . 2_556
O44 Mo15 O59 96.1(5) . 2_556
O49 Mo15 O59 63.4(4) . 2_556
O47 Mo15 O59 91.9(4) . 2_556
O50 Mo15 O59 63.4(4) . 2_556
O48 Mo15 O62 159.3(4) . 2_556
O44 Mo15 O62 66.5(4) . 2_556
O49 Mo15 O62 97.0(5) . 2_556
O47 Mo15 O62 62.2(4) . 2_556
O50 Mo15 O62 88.6(5) . 2_556
O59 Mo15 O62 42.2(4) 2_556 2_556
O57 Mo18 O56 102.4(4) . .
O57 Mo18 O43 103.4(5) . 2_556
O56 Mo18 O43 97.0(4) . 2_556
O57 Mo18 O52 99.6(4) . .
O56 Mo18 O52 86.6(3) . .
O43 Mo18 O52 155.4(5) 2_556 .
O57 Mo18 O58 100.9(5) . .
O56 Mo18 O58 154.7(5) . .
O43 Mo18 O58 87.1(4) 2_556 .
O52 Mo18 O58 79.9(4) . .
O57 Mo18 O61 158.4(4) . .
O56 Mo18 O61 97.1(4) . .
O43 Mo18 O61 64.9(5) 2_556 .
O52 Mo18 O61 90.5(4) . .
O58 Mo18 O61 62.0(4) . .
O60 P2 O60 180.0 . 2_556
O60 P2 O62 113.2(7) . 2_556
O60 P2 O62 66.8(7) 2_556 2_556
O60 P2 O62 66.8(7) . .
O60 P2 O62 113.2(7) 2_556 .
O62 P2 O62 180.0(7) 2_556 .
O60 P2 O59 67.5(6) . 2_556
O60 P2 O59 112.5(6) 2_556 2_556
O62 P2 O59 71.0(6) 2_556 2_556
O62 P2 O59 109.0(6) . 2_556
O60 P2 O59 112.5(6) . .
O60 P2 O59 67.5(6) 2_556 .
O62 P2 O59 109.0(6) 2_556 .
O62 P2 O59 71.0(6) . .
O59 P2 O59 180.0 2_556 .
O60 P2 O61 108.5(6) . .
O60 P2 O61 71.5(6) 2_556 .
O62 P2 O61 106.8(6) 2_556 .
O62 P2 O61 73.2(6) . .
O59 P2 O61 73.6(6) 2_556 .
O59 P2 O61 106.4(6) . .
O60 P2 O61 71.5(6) . 2_556
O60 P2 O61 108.5(6) 2_556 2_556
O62 P2 O61 73.2(6) 2_556 2_556
O62 P2 O61 106.8(6) . 2_556
O59 P2 O61 106.4(6) 2_556 2_556
O59 P2 O61 73.6(6) . 2_556
O61 P2 O61 180.0 . 2_556
Mo13 O42 Mo16 139.4(6) . .
Mo18 O43 Mo13 139.1(7) 2_556 .
Mo15 O44 Mo13 139.1(5) . .
Mo13 O45 Mo14 139.2(6) . .
Mo14 O47 Mo15 139.1(6) . .
Mo15 O49 Mo17 139.1(6) . 2_556
Mo16 O50 Mo15 140.3(6) 2_556 .
Mo17 O51 Mo14 140.5(5) . .
Mo14 O52 Mo18 139.6(5) . .
Mo17 O54 Mo16 139.2(6) . .
Mo18 O56 Mo17 140.2(5) . .
Mo16 O58 Mo18 140.6(7) 2_556 .
P2 O59 O60 54.3(6) . 2_556
P2 O59 O62 53.0(5) . .
O60 O59 O62 92.0(8) 2_556 .
P2 O59 Mo17 126.0(6) . .
O60 O59 Mo17 71.9(6) 2_556 .
O62 O59 Mo17 141.6(8) . .
P2 O59 Mo15 123.3(6) . 2_556
O60 O59 Mo15 132.0(8) 2_556 2_556
O62 O59 Mo15 70.5(6) . 2_556
Mo17 O59 Mo15 94.4(4) . 2_556
P2 O59 Mo16 120.1(6) . .
O60 O59 Mo16 133.2(7) 2_556 .
O62 O59 Mo16 122.3(7) . .
Mo17 O59 Mo16 92.3(4) . .
Mo15 O59 Mo16 91.9(4) 2_556 .
P2 O60 O62 57.0(6) . .
P2 O60 O59 58.3(6) . 2_556
O62 O60 O59 96.6(8) . 2_556
P2 O60 O61 56.6(5) . 2_556
O62 O60 O61 91.9(8) . 2_556
O59 O60 O61 92.2(7) 2_556 2_556
P2 O60 Mo14 125.7(7) . 2_556
O62 O60 Mo14 69.0(6) . 2_556
O59 O60 Mo14 139.3(7) 2_556 2_556
O61 O60 Mo14 124.9(7) 2_556 2_556
P2 O60 Mo17 125.6(6) . 2_556
O62 O60 Mo17 130.4(8) . 2_556
O59 O60 Mo17 67.6(6) 2_556 2_556
O61 O60 Mo17 133.3(7) 2_556 2_556
Mo14 O60 Mo17 92.6(4) 2_556 2_556
P2 O61 O60 52.0(5) . 2_556
P2 O61 Mo18 124.3(6) . .
O60 O61 Mo18 72.6(6) 2_556 .
P2 O61 Mo16 121.5(6) . 2_556
O60 O61 Mo16 128.1(7) 2_556 2_556
Mo18 O61 Mo16 94.7(4) . 2_556
P2 O61 Mo13 121.7(6) . 2_556
O60 O61 Mo13 137.2(7) 2_556 2_556
Mo18 O61 Mo13 94.0(4) . 2_556
Mo16 O61 Mo13 92.6(4) 2_556 2_556
P2 O62 O60 56.2(6) . .
P2 O62 O59 56.0(6) . .
O60 O62 O59 95.4(8) . .
P2 O62 Mo14 127.6(7) . 2_556
O60 O62 Mo14 71.7(6) . 2_556
O59 O62 Mo14 131.4(7) . 2_556
P2 O62 Mo15 123.1(7) . 2_556
O60 O62 Mo15 139.9(8) . 2_556
O59 O62 Mo15 67.3(6) . 2_556
Mo14 O62 Mo15 92.5(4) 2_556 2_556
O63 Mo19 O67 103.7(5) . .
O63 Mo19 O66 102.6(4) . .
O67 Mo19 O66 96.6(5) . .
O63 Mo19 O64 100.4(5) . .
O67 Mo19 O64 87.3(4) . .
O66 Mo19 O64 155.0(5) . .
O63 Mo19 O65 98.7(4) . .
O67 Mo19 O65 156.0(5) . .
O66 Mo19 O65 86.6(4) . .
O64 Mo19 O65 80.3(4) . .
O63 Mo19 O83 157.4(4) . 2_666
O67 Mo19 O83 64.2(5) . 2_666
O66 Mo19 O83 97.9(5) . 2_666
O64 Mo19 O83 61.7(5) . 2_666
O65 Mo19 O83 91.9(4) . 2_666
O68 Mo20 O64 102.5(6) . .
O68 Mo20 O79 102.4(4) . 2_666
O64 Mo20 O79 96.1(4) . 2_666
O68 Mo20 O69 100.1(5) . .
O64 Mo20 O69 88.0(4) . .
O79 Mo20 O69 155.7(5) 2_666 .
O68 Mo20 O74 99.8(4) . 2_666
O64 Mo20 O74 156.4(5) . 2_666
O79 Mo20 O74 86.6(3) 2_666 2_666
O69 Mo20 O74 80.5(4) . 2_666
O68 Mo20 O83 157.7(4) . 2_666
O64 Mo20 O83 65.3(5) . 2_666
O79 Mo20 O83 97.6(4) 2_666 2_666
O69 Mo20 O83 62.4(5) . 2_666
O74 Mo20 O83 91.1(4) 2_666 2_666
O71 Mo21 O80 102.9(5) . 2_666
O71 Mo21 O65 102.8(5) . .
O80 Mo21 O65 97.4(4) 2_666 .
O71 Mo21 O76 99.4(5) . 2_666
O80 Mo21 O76 87.1(3) 2_666 2_666
O65 Mo21 O76 155.7(5) . 2_666
O71 Mo21 O72 99.2(5) . .
O80 Mo21 O72 155.8(5) 2_666 .
O65 Mo21 O72 87.1(4) . .
O76 Mo21 O72 79.6(4) 2_666 .
O71 Mo21 O84 159.0(4) . .
O80 Mo21 O84 63.5(5) 2_666 .
O65 Mo21 O84 95.0(5) . .
O76 Mo21 O84 65.6(4) 2_666 .
O72 Mo21 O84 92.5(4) . .
O71 Mo21 O81 158.1(4) . .
O80 Mo21 O81 98.0(5) 2_666 .
O65 Mo21 O81 67.8(4) . .
O76 Mo21 O81 87.9(4) 2_666 .
O72 Mo21 O81 61.6(4) . .
O84 Mo21 O81 41.4(4) . .
O70 Mo22 O76 101.9(4) . .
O70 Mo22 O69 102.8(5) . .
O76 Mo22 O69 96.3(5) . .
O70 Mo22 O75 101.0(4) . .
O76 Mo22 O75 87.4(4) . .
O69 Mo22 O75 154.6(5) . .
O70 Mo22 O67 101.1(5) . .
O76 Mo22 O67 155.6(5) . .
O69 Mo22 O67 86.3(4) . .
O75 Mo22 O67 80.4(4) . .
O70 Mo22 O83 157.5(4) . 2_666
O76 Mo22 O83 97.1(4) . 2_666
O69 Mo22 O83 62.9(5) . 2_666
O75 Mo22 O83 91.7(4) . 2_666
O67 Mo22 O83 62.5(5) . 2_666
O73 Mo23 O74 102.3(5) . .
O73 Mo23 O72 102.3(5) . .
O74 Mo23 O72 96.5(4) . .
O73 Mo23 O66 101.6(5) . .
O74 Mo23 O66 154.5(5) . .
O72 Mo23 O66 87.1(3) . .
O73 Mo23 O77 100.5(4) . .
O74 Mo23 O77 87.1(3) . .
O72 Mo23 O77 155.5(5) . .
O66 Mo23 O77 79.7(4) . .
O73 Mo23 O81 160.2(5) . .
O74 Mo23 O81 94.3(4) . .
O72 Mo23 O81 64.7(5) . .
O66 Mo23 O81 64.4(4) . .
O77 Mo23 O81 90.9(4) . .
O73 Mo23 O82 159.9(5) . .
O74 Mo23 O82 67.1(4) . .
O72 Mo23 O82 96.0(5) . .
O66 Mo23 O82 87.4(5) . .
O77 Mo23 O82 63.1(4) . .
O81 Mo23 O82 39.1(4) . .
O78 Mo24 O77 102.4(4) . .
O78 Mo24 O75 103.3(5) . .
O77 Mo24 O75 95.9(4) . .
O78 Mo24 O79 100.6(5) . .
O77 Mo24 O79 88.4(3) . .
O75 Mo24 O79 154.2(4) . .
O78 Mo24 O80 100.3(5) . .
O77 Mo24 O80 156.3(4) . .
O75 Mo24 O80 85.5(3) . .
O79 Mo24 O80 80.7(3) . .
O78 Mo24 O84 159.2(5) . 2_666
O77 Mo24 O84 96.5(4) . 2_666
O75 Mo24 O84 65.9(4) . 2_666
O79 Mo24 O84 88.4(4) . 2_666
O80 Mo24 O84 62.4(4) . 2_666
O78 Mo24 O82 161.3(5) . .
O77 Mo24 O82 65.9(4) . .
O75 Mo24 O82 92.7(5) . .
O79 Mo24 O82 65.8(4) . .
O80 Mo24 O82 90.4(4) . .
O84 Mo24 O82 38.6(4) 2_666 .
O82 P3 O82 180.0 . 2_666
O82 P3 O84 114.6(7) . .
O82 P3 O84 65.4(7) 2_666 .
O82 P3 O84 65.4(7) . 2_666
O82 P3 O84 114.6(7) 2_666 2_666
O84 P3 O84 180.0(5) . 2_666
O82 P3 O81 66.4(6) . .
O82 P3 O81 113.6(6) 2_666 .
O84 P3 O81 69.8(6) . .
O84 P3 O81 110.2(6) 2_666 .
O82 P3 O81 113.6(6) . 2_666
O82 P3 O81 66.4(6) 2_666 2_666
O84 P3 O81 110.2(6) . 2_666
O84 P3 O81 69.8(6) 2_666 2_666
O81 P3 O81 180.0 . 2_666
O82 P3 O83 71.7(6) . .
O82 P3 O83 108.3(6) 2_666 .
O84 P3 O83 75.1(6) . .
O84 P3 O83 104.9(6) 2_666 .
O81 P3 O83 104.2(6) . .
O81 P3 O83 75.8(6) 2_666 .
O82 P3 O83 108.3(6) . 2_666
O82 P3 O83 71.7(6) 2_666 2_666
O84 P3 O83 104.9(6) . 2_666
O84 P3 O83 75.1(6) 2_666 2_666
O81 P3 O83 75.8(6) . 2_666
O81 P3 O83 104.2(6) 2_666 2_666
O83 P3 O83 180.0 . 2_666
Mo20 O64 Mo19 138.0(7) . .
Mo21 O65 Mo19 138.2(5) . .
Mo19 O66 Mo23 140.5(6) . .
Mo19 O67 Mo22 139.4(7) . .
Mo22 O69 Mo20 139.0(8) . .
Mo23 O72 Mo21 138.7(7) . .
Mo23 O74 Mo20 139.3(5) . 2_666
Mo24 O75 Mo22 141.0(5) . .
Mo22 O76 Mo21 138.9(5) . 2_666
Mo24 O77 Mo23 138.3(5) . .
Mo20 O79 Mo24 138.7(5) 2_666 .
Mo21 O80 Mo24 139.5(7) 2_666 .
P3 O81 O82 55.2(6) . .
P3 O81 O84 54.7(6) . .
O82 O81 O84 95.9(8) . .
P3 O81 Mo23 128.3(6) . .
O82 O81 Mo23 73.3(6) . .
O84 O81 Mo23 136.3(7) . .
P3 O81 Mo21 123.9(6) . .
O82 O81 Mo21 143.6(8) . .
O84 O81 Mo21 69.3(6) . .
Mo23 O81 Mo21 94.2(4) . .
P3 O82 O84 58.6(6) . 2_666
P3 O82 O81 58.5(6) . .
O84 O82 O81 100.1(9) 2_666 .
P3 O82 O83 58.0(5) . .
O84 O82 O83 92.8(8) 2_666 .
O81 O82 O83 91.8(8) . .
P3 O82 Mo24 127.6(7) . .
O84 O82 Mo24 69.2(6) 2_666 .
O81 O82 Mo24 132.7(7) . .
O83 O82 Mo24 133.3(7) . .
P3 O82 Mo23 125.9(7) . .
O84 O82 Mo23 141.1(8) 2_666 .
O81 O82 Mo23 67.6(6) . .
O83 O82 Mo23 123.2(7) . .
Mo24 O82 Mo23 91.8(4) . .
P3 O83 O82 50.3(5) . .
P3 O83 Mo20 124.2(6) . 2_666
O82 O83 Mo20 74.1(5) . 2_666
P3 O83 Mo22 121.3(6) . 2_666
O82 O83 Mo22 129.2(7) . 2_666
Mo20 O83 Mo22 95.4(4) 2_666 2_666
P3 O83 Mo19 120.2(6) . 2_666
O82 O83 Mo19 135.8(7) . 2_666
Mo20 O83 Mo19 94.7(4) 2_666 2_666
Mo22 O83 Mo19 93.8(4) 2_666 2_666
P3 O84 O82 56.0(6) . 2_666
P3 O84 O81 55.5(6) . .
O82 O84 O81 96.9(8) 2_666 .
P3 O84 Mo24 128.0(7) . 2_666
O82 O84 Mo24 72.2(6) 2_666 2_666
O81 O84 Mo24 144.5(7) . 2_666
P3 O84 Mo21 124.6(6) . .
O82 O84 Mo21 134.7(7) 2_666 .
O81 O84 Mo21 69.3(6) . .
Mo24 O84 Mo21 94.1(4) 2_666 .
C1 N1 C3 108.0(13) . .
C1 N1 C4 127.0(12) . .
C3 N1 C4 125.0(14) . .
C1 N2 C2 107.3(13) . .
C1 N2 C8 125.1(14) . .
C2 N2 C8 127.1(13) . .
N1 C1 N2 109.1(12) . .
N1 C1 H1 125.5 . .
N2 C1 H1 125.5 . .
C3 C2 N2 108.9(13) . .
C3 C2 H2 125.6 . .
N2 C2 H2 125.6 . .
C2 C3 N1 106.5(14) . .
C2 C3 H3 126.7 . .
N1 C3 H3 126.7 . .
N1 C4 C5 115.6(18) . .
N1 C4 H4A 108.4 . .
C5 C4 H4A 108.4 . .
N1 C4 H4B 108.4 . .
C5 C4 H4B 108.4 . .
H4A C4 H4B 107.4 . .
C6 C5 C4 110(2) . .
C6 C5 H5A 109.6 . .
C4 C5 H5A 109.6 . .
C6 C5 H5B 109.6 . .
C4 C5 H5B 109.6 . .
H5A C5 H5B 108.1 . .
C5 C6 C7 109(2) . .
C5 C6 H6A 109.8 . .
C7 C6 H6A 109.8 . .
C5 C6 H6B 109.8 . .
C7 C6 H6B 109.8 . .
H6A C6 H6B 108.2 . .
C6 C7 H7A 109.5 . .
C6 C7 H7B 109.5 . .
H7A C7 H7B 109.5 . .
C6 C7 H7C 109.5 . .
H7A C7 H7C 109.5 . .
H7B C7 H7C 109.5 . .
N2 C8 H8A 109.5 . .
N2 C8 H8B 109.5 . .
H8A C8 H8B 109.5 . .
N2 C8 H8C 109.5 . .
H8A C8 H8C 109.5 . .
H8B C8 H8C 109.5 . .
C9 N3 C11 106.6(12) . .
C9 N3 C12 125.9(11) . .
C11 N3 C12 127.5(12) . .
C9 N4 C10 107.7(12) . .
C9 N4 C16 126.2(11) . .
C10 N4 C16 126.1(13) . .
N4 C9 N3 108.7(11) . .
N4 C9 H9 125.6 . .
N3 C9 H9 125.6 . .
C11 C10 N4 108.2(13) . .
C11 C10 H10 125.9 . .
N4 C10 H10 125.9 . .
C10 C11 N3 108.7(12) . .
C10 C11 H11 125.6 . .
N3 C11 H11 125.6 . .
N3 C12 C13 114.6(13) . .
N3 C12 H12A 108.6 . .
C13 C12 H12A 108.6 . .
N3 C12 H12B 108.6 . .
C13 C12 H12B 108.6 . .
H12A C12 H12B 107.6 . .
C14 C13 C12 134(2) . .
C14 C13 H13A 103.6 . .
C12 C13 H13A 103.6 . .
C14 C13 H13B 103.6 . .
C12 C13 H13B 103.6 . .
H13A C13 H13B 105.3 . .
C13 C14 C15 133(2) . .
C13 C14 H14A 104.0 . .
C15 C14 H14A 104.0 . .
C13 C14 H14B 104.0 . .
C15 C14 H14B 104.0 . .
H14A C14 H14B 105.4 . .
C14 C15 H15A 109.5 . .
C14 C15 H15B 109.5 . .
H15A C15 H15B 109.5 . .
C14 C15 H15C 109.5 . .
H15A C15 H15C 109.5 . .
H15B C15 H15C 109.5 . .
N4 C16 H16A 109.5 . .
N4 C16 H16B 109.5 . .
H16A C16 H16B 109.5 . .
N4 C16 H16C 109.5 . .
H16A C16 H16C 109.5 . .
H16B C16 H16C 109.5 . .
C17 N5 C19 105.6(11) . .
C17 N5 C20 129.6(11) . .
C19 N5 C20 124.7(12) . .
C17 N6 C18 108.1(11) . .
C17 N6 C24 126.7(12) . .
C18 N6 C24 125.2(12) . .
N6 C17 N5 110.8(11) . .
N6 C17 H17 124.6 . .
N5 C17 H17 124.6 . .
C19 C18 N6 106.1(12) . .
C19 C18 H18 127.0 . .
N6 C18 H18 127.0 . .
C18 C19 N5 109.4(12) . .
C18 C19 H19 125.3 . .
N5 C19 H19 125.3 . .
C21 C20 N5 113.7(13) . .
C21 C20 H20A 108.8 . .
N5 C20 H20A 108.8 . .
C21 C20 H20B 108.8 . .
N5 C20 H20B 108.8 . .
H20A C20 H20B 107.7 . .
C22 C21 C20 113.2(19) . .
C22 C21 H21A 108.9 . .
C20 C21 H21A 108.9 . .
C22 C21 H21B 108.9 . .
C20 C21 H21B 108.9 . .
H21A C21 H21B 107.7 . .
C21 C22 C23 105(2) . .
C21 C22 H22A 110.7 . .
C23 C22 H22A 110.7 . .
C21 C22 H22B 110.7 . .
C23 C22 H22B 110.7 . .
H22A C22 H22B 108.8 . .
C22 C23 H23A 109.5 . .
C22 C23 H23B 109.5 . .
H23A C23 H23B 109.5 . .
C22 C23 H23C 109.5 . .
H23A C23 H23C 109.5 . .
H23B C23 H23C 109.5 . .
N6 C24 H24A 109.5 . .
N6 C24 H24B 109.5 . .
H24A C24 H24B 109.5 . .
N6 C24 H24C 109.5 . .
H24A C24 H24C 109.5 . .
H24B C24 H24C 109.5 . .
C25 N7 C27 107.6(9) . .
C25 N7 C28 126.5(10) . .
C27 N7 C28 125.7(11) . .
C25 N8 C26 107.7(10) . .
C25 N8 C32 126.9(9) . .
C26 N8 C32 125.4(9) . .
N7 C25 N8 109.9(9) . .
N7 C25 H25 125.1 . .
N8 C25 H25 125.1 . .
N8 C26 C27 108.3(10) . .
N8 C26 H26 125.9 . .
C27 C26 H26 125.9 . .
C26 C27 N7 106.6(10) . .
C26 C27 H27 126.7 . .
N7 C27 H27 126.7 . .
N7 C28 C29 106.7(11) . .
N7 C28 H28A 110.4 . .
C29 C28 H28A 110.4 . .
N7 C28 H28B 110.4 . .
C29 C28 H28B 110.4 . .
H28A C28 H28B 108.6 . .
C30 C29 C28 110.1(16) . .
C30 C29 H29A 109.6 . .
C28 C29 H29A 109.6 . .
C30 C29 H29B 109.6 . .
C28 C29 H29B 109.6 . .
H29A C29 H29B 108.2 . .
C29 C30 C31 101.7(18) . .
C29 C30 H30A 111.4 . .
C31 C30 H30A 111.4 . .
C29 C30 H30B 111.4 . .
C31 C30 H30B 111.4 . .
H30A C30 H30B 109.3 . .
C30 C31 H31A 109.5 . .
C30 C31 H31B 109.5 . .
H31A C31 H31B 109.5 . .
C30 C31 H31C 109.5 . .
H31A C31 H31C 109.5 . .
H31B C31 H31C 109.5 . .
N8 C32 H32A 109.5 . .
N8 C32 H32B 109.5 . .
H32A C32 H32B 109.5 . .
N8 C32 H32C 109.5 . .
H32A C32 H32C 109.5 . .
H32B C32 H32C 109.5 . .
C33 N9 C35 108.2(9) . .
C33 N9 C36 126.3(10) . .
C35 N9 C36 125.3(9) . .
C33 N10 C34 108.1(10) . .
C33 N10 C40 125.8(11) . .
C34 N10 C40 126.1(11) . .
N9 C33 N10 109.1(10) . .
N9 C33 H33 125.5 . .
N10 C33 H33 125.5 . .
C35 C34 N10 107.1(10) . .
C35 C34 H34 126.4 . .
N10 C34 H34 126.4 . .
C34 C35 N9 107.5(10) . .
C34 C35 H35 126.3 . .
N9 C35 H35 126.3 . .
N9 C36 C37 111.7(9) . .
N9 C36 H36A 109.3 . .
C37 C36 H36A 109.3 . .
N9 C36 H36B 109.3 . .
C37 C36 H36B 109.3 . .
H36A C36 H36B 107.9 . .
C36 C37 C38 110.9(10) . .
C36 C37 H37A 109.5 . .
C38 C37 H37A 109.5 . .
C36 C37 H37B 109.5 . .
C38 C37 H37B 109.5 . .
H37A C37 H37B 108.0 . .
C39 C38 C37 114.2(13) . .
C39 C38 H38A 108.7 . .
C37 C38 H38A 108.7 . .
C39 C38 H38B 108.7 . .
C37 C38 H38B 108.7 . .
H38A C38 H38B 107.6 . .
C38 C39 H39A 109.5 . .
C38 C39 H39B 109.5 . .
H39A C39 H39B 109.5 . .
C38 C39 H39C 109.5 . .
H39A C39 H39C 109.5 . .
H39B C39 H39C 109.5 . .
N10 C40 H40A 109.5 . .
N10 C40 H40B 109.5 . .
H40A C40 H40B 109.5 . .
N10 C40 H40C 109.5 . .
H40A C40 H40C 109.5 . .
H40B C40 H40C 109.5 . .
C41 N11 C43 105.9(12) . .
C41 N11 C44 125.5(12) . .
C43 N11 C44 128.3(14) . .
C41 N12 C42 108.0(12) . .
C41 N12 C48 124.4(11) . .
C42 N12 C48 127.4(11) . .
N12 C41 N11 109.3(11) . .
N12 C41 H41 125.3 . .
N11 C41 H41 125.3 . .
C43 C42 N12 108.2(12) . .
C43 C42 H42 125.9 . .
N12 C42 H42 125.9 . .
C42 C43 N11 108.6(13) . .
C42 C43 H43 125.7 . .
N11 C43 H43 125.7 . .
N11 C44 C45 118.2(15) . .
N11 C44 H44A 107.8 . .
C45 C44 H44A 107.8 . .
N11 C44 H44B 107.8 . .
C45 C44 H44B 107.8 . .
H44A C44 H44B 107.1 . .
C46 C45 C44 128(2) . .
C46 C45 H45A 105.3 . .
C44 C45 H45A 105.3 . .
C46 C45 H45B 105.3 . .
C44 C45 H45B 105.3 . .
H45A C45 H45B 106.0 . .
C45 C46 C47 126(2) . .
C45 C46 H46A 105.8 . .
C47 C46 H46A 105.8 . .
C45 C46 H46B 105.8 . .
C47 C46 H46B 105.8 . .
H46A C46 H46B 106.2 . .
C46 C47 H47A 109.5 . .
C46 C47 H47B 109.5 . .
H47A C47 H47B 109.5 . .
C46 C47 H47C 109.5 . .
H47A C47 H47C 109.5 . .
H47B C47 H47C 109.5 . .
N12 C48 H48A 109.5 . .
N12 C48 H48B 109.5 . .
H48A C48 H48B 109.5 . .
N12 C48 H48C 109.5 . .
H48A C48 H48C 109.5 . .
H48B C48 H48C 109.5 . .

loop_
_geom_bond_atom_site_label_1
_geom_bond_atom_site_label_2
_geom_bond_distance
_geom_bond_site_symmetry_2
Mo1 O1 1.670(7) .
Mo1 O4 1.819(6) .
Mo1 O5 1.844(7) .
Mo1 O3 2.000(6) .
Mo1 O2 2.012(6) .
Mo1 O9 2.419(6) .
Mo2 O6 1.678(6) .
Mo2 O10 1.827(7) .
Mo2 O2 1.829(7) .
Mo2 O14 1.998(7) .
Mo2 O8 2.018(7) .
Mo2 O9 2.441(6) .
Mo3 O7 1.693(6) .
Mo3 O15 1.813(7) .
Mo3 O8 1.836(6) .
Mo3 O11 1.995(6) .
Mo3 O5 2.012(7) .
Mo3 O9 2.415(6) .
Mo4 O13 1.672(7) .
Mo4 O16 1.816(6) .
Mo4 O33 1.843(7) .
Mo4 O4 1.999(6) .
Mo4 O18 2.016(6) .
Mo4 O22 2.440(6) .
Mo5 O12 1.672(7) .
Mo5 O3 1.825(6) .
Mo5 O17 1.853(7) .
Mo5 O30 2.004(7) .
Mo5 O16 2.010(6) .
Mo5 O21 2.428(6) .
Mo6 O19 1.683(6) .
Mo6 O27 1.827(7) .
Mo6 O29 1.831(7) .
Mo6 O17 1.996(7) .
Mo6 O10 2.005(7) .
Mo6 O21 2.433(6) .
Mo7 O20 1.679(6) .
Mo7 O18 1.824(7) .
Mo7 O11 1.830(6) .
Mo7 O34 1.989(7) .
Mo7 O28 2.026(7) .
Mo7 O22 2.419(6) .
Mo8 O38 1.679(7) .
Mo8 O35 1.837(6) .
Mo8 O30 1.839(7) .
Mo8 O36 1.997(7) .
Mo8 O29 2.004(7) .
Mo8 O21 2.456(6) .
Mo9 O39 1.680(7) .
Mo9 O37 1.813(7) .
Mo9 O34 1.872(7) .
Mo9 O35 1.987(6) .
Mo9 O33 2.004(7) .
Mo9 O22 2.428(6) .
Mo10 O24 1.684(6) .
Mo10 O28 1.816(7) .
Mo10 O32 1.842(7) .
Mo10 O15 2.009(7) .
Mo10 O26 2.015(7) .
Mo10 O25 2.425(6) .
Mo11 O23 1.672(7) .
Mo11 O14 1.825(7) .
Mo11 O26 1.846(6) .
Mo11 O31 2.008(7) .
Mo11 O27 2.016(7) .
Mo11 O25 2.442(6) .
Mo12 O40 1.667(7) .
Mo12 O36 1.829(6) .
Mo12 O31 1.843(7) .
Mo12 O32 2.005(6) .
Mo12 O37 2.015(7) .
Mo12 O25 2.436(6) .
P1 O21 1.529(6) .
P1 O25 1.533(6) .
P1 O9 1.539(6) .
P1 O22 1.541(6) .
Mo13 O41 1.645(7) .
Mo13 O45 1.814(10) .
Mo13 O42 1.814(9) .
Mo13 O43 1.980(9) .
Mo13 O44 2.008(8) .
Mo13 O61 2.469(12) 2_556
Mo17 O55 1.658(8) .
Mo17 O54 1.811(8) .
Mo17 O51 1.814(8) .
Mo17 O56 1.980(7) .
Mo17 O49 1.982(9) 2_556
Mo17 O59 2.411(11) .
Mo17 O60 2.480(12) 2_556
Mo16 O53 1.650(6) .
Mo16 O50 1.804(9) 2_556
Mo16 O58 1.808(9) 2_556
Mo16 O54 1.977(9) .
Mo16 O42 1.993(9) .
Mo16 O61 2.469(12) 2_556
Mo16 O59 2.510(12) .
Mo14 O46 1.650(7) .
Mo14 O52 1.815(8) .
Mo14 O47 1.823(8) .
Mo14 O45 1.984(8) .
Mo14 O51 1.987(8) .
Mo14 O62 2.428(12) 2_556
Mo14 O60 2.470(11) 2_556
Mo15 O48 1.641(7) .
Mo15 O44 1.807(8) .
Mo15 O49 1.822(9) .
Mo15 O47 1.976(9) .
Mo15 O50 1.984(8) .
Mo15 O59 2.449(12) 2_556
Mo15 O62 2.502(13) 2_556
Mo18 O57 1.639(7) .
Mo18 O56 1.809(8) .
Mo18 O43 1.817(9) 2_556
Mo18 O52 1.986(8) .
Mo18 O58 1.989(9) .
Mo18 O61 2.394(12) .
P2 O60 1.491(11) .
P2 O60 1.491(11) 2_556
P2 O62 1.506(12) 2_556
P2 O62 1.506(12) .
P2 O59 1.562(12) 2_556
P2 O59 1.562(12) .
P2 O61 1.580(12) .
P2 O61 1.580(12) 2_556
O59 O60 1.696(16) 2_556
O59 O62 1.782(16) .
O60 O62 1.649(17) .
O60 O61 1.795(16) 2_556
Mo19 O63 1.642(7) .
Mo19 O67 1.798(10) .
Mo19 O66 1.819(10) .
Mo19 O64 1.994(9) .
Mo19 O65 1.998(8) .
Mo19 O83 2.449(12) 2_666
Mo20 O68 1.638(7) .
Mo20 O64 1.808(9) .
Mo20 O79 1.834(8) 2_666
Mo20 O69 1.965(9) .
Mo20 O74 2.001(8) 2_666
Mo20 O83 2.379(12) 2_666
Mo21 O71 1.649(8) .
Mo21 O80 1.808(9) 2_666
Mo21 O65 1.819(8) .
Mo21 O76 1.986(8) 2_666
Mo21 O72 1.990(10) .
Mo21 O84 2.464(12) .
Mo21 O81 2.465(12) .
Mo22 O70 1.656(7) .
Mo22 O76 1.812(9) .
Mo22 O69 1.831(10) .
Mo22 O75 1.970(9) .
Mo22 O67 1.996(10) .
Mo22 O83 2.426(12) 2_666
Mo23 O73 1.653(8) .
Mo23 O74 1.812(7) .
Mo23 O72 1.824(9) .
Mo23 O66 1.979(8) .
Mo23 O77 1.996(8) .
Mo23 O81 2.408(12) .
Mo23 O82 2.496(12) .
Mo24 O78 1.640(7) .
Mo24 O77 1.812(8) .
Mo24 O75 1.828(8) .
Mo24 O79 1.967(7) .
Mo24 O80 1.999(8) .
Mo24 O84 2.417(12) 2_666
Mo24 O82 2.462(12) .
P3 O82 1.471(12) .
P3 O82 1.471(12) 2_666
P3 O84 1.515(12) .
P3 O84 1.515(12) 2_666
P3 O81 1.528(12) .
P3 O81 1.528(12) 2_666
P3 O83 1.621(12) .
P3 O83 1.621(12) 2_666
O81 O82 1.642(16) .
O81 O84 1.741(16) .
O82 O84 1.613(17) 2_666
O82 O83 1.815(16) .
N1 C1 1.304(17) .
N1 C3 1.358(17) .
N1 C4 1.45(2) .
N2 C1 1.319(16) .
N2 C2 1.337(19) .
N2 C8 1.49(2) .
C1 H1 0.9500 .
C2 C3 1.32(2) .
C2 H2 0.9500 .
C3 H3 0.9500 .
C4 C5 1.50(3) .
C4 H4A 0.9900 .
C4 H4B 0.9900 .
C5 C6 1.33(3) .
C5 H5A 0.9900 .
C5 H5B 0.9900 .
C6 C7 1.59(3) .
C6 H6A 0.9900 .
C6 H6B 0.9900 .
C7 H7A 0.9800 .
C7 H7B 0.9800 .
C7 H7C 0.9800 .
C8 H8A 0.9800 .
C8 H8B 0.9800 .
C8 H8C 0.9800 .
N3 C9 1.344(15) .
N3 C11 1.372(16) .
N3 C12 1.456(18) .
N4 C9 1.316(16) .
N4 C10 1.372(17) .
N4 C16 1.468(17) .
C9 H9 0.9500 .
C10 C11 1.29(2) .
C10 H10 0.9500 .
C11 H11 0.9500 .
C12 C13 1.46(2) .
C12 H12A 0.9900 .
C12 H12B 0.9900 .
C13 C14 1.24(2) .
C13 H13A 0.9900 .
C13 H13B 0.9900 .
C14 C15 1.46(2) .
C14 H14A 0.9900 .
C14 H14B 0.9900 .
C15 H15A 0.9800 .
C15 H15B 0.9800 .
C15 H15C 0.9800 .
C16 H16A 0.9800 .
C16 H16B 0.9800 .
C16 H16C 0.9800 .
N5 C17 1.313(16) .
N5 C19 1.387(16) .
N5 C20 1.533(18) .
N6 C17 1.312(15) .
N6 C18 1.378(16) .
N6 C24 1.452(19) .
C17 H17 0.9500 .
C18 C19 1.317(19) .
C18 H18 0.9500 .
C19 H19 0.9500 .
C20 C21 1.49(2) .
C20 H20A 0.9900 .
C20 H20B 0.9900 .
C21 C22 1.46(3) .
C21 H21A 0.9900 .
C21 H21B 0.9900 .
C22 C23 1.53(3) .
C22 H22A 0.9900 .
C22 H22B 0.9900 .
C23 H23A 0.9800 .
C23 H23B 0.9800 .
C23 H23C 0.9800 .
C24 H24A 0.9800 .
C24 H24B 0.9800 .
C24 H24C 0.9800 .
N7 C25 1.319(15) .
N7 C27 1.372(13) .
N7 C28 1.465(15) .
N8 C25 1.325(13) .
N8 C26 1.347(14) .
N8 C32 1.439(14) .
C25 H25 0.9500 .
C26 C27 1.350(16) .
C26 H26 0.9500 .
C27 H27 0.9500 .
C28 C29 1.72(2) .
C28 H28A 0.9900 .
C28 H28B 0.9900 .
C29 C30 1.40(2) .
C29 H29A 0.9900 .
C29 H29B 0.9900 .
C30 C31 1.49(2) .
C30 H30A 0.9900 .
C30 H30B 0.9900 .
C31 H31A 0.9800 .
C31 H31B 0.9800 .
C31 H31C 0.9800 .
C32 H32A 0.9800 .
C32 H32B 0.9800 .
C32 H32C 0.9800 .
N9 C33 1.315(14) .
N9 C35 1.359(14) .
N9 C36 1.479(14) .
N10 C33 1.328(15) .
N10 C34 1.358(15) .
N10 C40 1.464(16) .
C33 H33 0.9500 .
C34 C35 1.343(16) .
C34 H34 0.9500 .
C35 H35 0.9500 .
C36 C37 1.510(16) .
C36 H36A 0.9900 .
C36 H36B 0.9900 .
C37 C38 1.570(18) .
C37 H37A 0.9900 .
C37 H37B 0.9900 .
C38 C39 1.46(2) .
C38 H38A 0.9900 .
C38 H38B 0.9900 .
C39 H39A 0.9800 .
C39 H39B 0.9800 .
C39 H39C 0.9800 .
C40 H40A 0.9800 .
C40 H40B 0.9800 .
C40 H40C 0.9800 .
N11 C41 1.350(18) .
N11 C43 1.376(16) .
N11 C44 1.453(19) .
N12 C41 1.308(17) .
N12 C42 1.364(15) .
N12 C48 1.462(18) .
C41 H41 0.9500 .
C42 C43 1.305(19) .
C42 H42 0.9500 .
C43 H43 0.9500 .
C44 C45 1.51(2) .
C44 H44A 0.9900 .
C44 H44B 0.9900 .
C45 C46 1.27(2) .
C45 H45A 0.9900 .
C45 H45B 0.9900 .
C46 C47 1.46(2) .
C46 H46A 0.9900 .
C46 H46B 0.9900 .
C47 H47A 0.9800 .
C47 H47B 0.9800 .
C47 H47C 0.9800 .
C48 H48A 0.9800 .
C48 H48B 0.9800 .
C48 H48C 0.9800 .

loop_
_geom_torsion_atom_site_label_1
_geom_torsion_atom_site_label_2
_geom_torsion_atom_site_label_3
_geom_torsion_atom_site_label_4
_geom_torsion
_geom_torsion_site_symmetry_1
_geom_torsion_site_symmetry_4
O6 Mo2 O2 Mo1 168.3(4) . .
O10 Mo2 O2 Mo1 -85.1(4) . .
O14 Mo2 O2 Mo1 11.2(9) . .
O8 Mo2 O2 Mo1 70.1(4) . .
O9 Mo2 O2 Mo1 -0.9(3) . .
O12 Mo5 O3 Mo1 -126.5(8) . .
O17 Mo5 O3 Mo1 127.2(8) . .
O30 Mo5 O3 Mo1 29.3(13) . .
O16 Mo5 O3 Mo1 -27.6(8) . .
O21 Mo5 O3 Mo1 53.8(8) . .
O1 Mo1 O4 Mo4 -126.6(8) . .
O5 Mo1 O4 Mo4 128.1(8) . .
O3 Mo1 O4 Mo4 -26.3(8) . .
O2 Mo1 O4 Mo4 28.7(13) . .
O9 Mo1 O4 Mo4 54.5(8) . .
O1 Mo1 O5 Mo3 168.8(4) . .
O4 Mo1 O5 Mo3 -84.9(4) . .
O3 Mo1 O5 Mo3 10.8(9) . .
O2 Mo1 O5 Mo3 70.7(4) . .
O9 Mo1 O5 Mo3 -1.4(3) . .
O7 Mo3 O8 Mo2 168.9(4) . .
O15 Mo3 O8 Mo2 -85.8(4) . .
O11 Mo3 O8 Mo2 11.8(9) . .
O5 Mo3 O8 Mo2 70.5(4) . .
O9 Mo3 O8 Mo2 -1.7(4) . .
O21 P1 O9 Mo3 173.6(4) . .
O25 P1 O9 Mo3 53.2(5) . .
O22 P1 O9 Mo3 -66.6(5) . .
O21 P1 O9 Mo1 -65.9(5) . .
O25 P1 O9 Mo1 173.7(3) . .
O22 P1 O9 Mo1 54.0(5) . .
O21 P1 O9 Mo2 53.1(5) . .
O25 P1 O9 Mo2 -67.4(4) . .
O22 P1 O9 Mo2 172.9(4) . .
O6 Mo2 O10 Mo6 -131.6(8) . .
O2 Mo2 O10 Mo6 123.0(8) . .
O14 Mo2 O10 Mo6 -31.5(8) . .
O8 Mo2 O10 Mo6 23.2(13) . .
O9 Mo2 O10 Mo6 49.6(8) . .
O20 Mo7 O11 Mo3 -129.4(8) . .
O18 Mo7 O11 Mo3 125.1(8) . .
O34 Mo7 O11 Mo3 21.7(12) . .
O28 Mo7 O11 Mo3 -30.0(8) . .
O22 Mo7 O11 Mo3 50.9(8) . .
O23 Mo11 O14 Mo2 -132.4(8) . .
O26 Mo11 O14 Mo2 121.9(8) . .
O31 Mo11 O14 Mo2 20.6(12) . .
O27 Mo11 O14 Mo2 -32.4(8) . .
O25 Mo11 O14 Mo2 49.6(8) . .
O7 Mo3 O15 Mo10 -129.3(7) . .
O8 Mo3 O15 Mo10 125.5(7) . .
O11 Mo3 O15 Mo10 -28.8(7) . .
O5 Mo3 O15 Mo10 26.0(12) . .
O9 Mo3 O15 Mo10 52.2(7) . .
O13 Mo4 O16 Mo5 -129.1(8) . .
O33 Mo4 O16 Mo5 125.0(8) . .
O4 Mo4 O16 Mo5 -27.7(8) . .
O18 Mo4 O16 Mo5 27.4(12) . .
O22 Mo4 O16 Mo5 52.4(8) . .
O12 Mo5 O17 Mo6 168.5(4) . .
O3 Mo5 O17 Mo6 -85.3(4) . .
O30 Mo5 O17 Mo6 69.1(4) . .
O16 Mo5 O17 Mo6 8.6(9) . .
O21 Mo5 O17 Mo6 -2.8(4) . .
O20 Mo7 O18 Mo4 169.2(4) . .
O11 Mo7 O18 Mo4 -85.1(4) . .
O34 Mo7 O18 Mo4 70.1(4) . .
O28 Mo7 O18 Mo4 11.3(9) . .
O22 Mo7 O18 Mo4 -1.6(3) . .
O25 P1 O21 Mo5 174.3(4) . .
O9 P1 O21 Mo5 54.6(5) . .
O22 P1 O21 Mo5 -64.9(5) . .
O25 P1 O21 Mo6 53.1(5) . .
O9 P1 O21 Mo6 -66.7(5) . .
O22 P1 O21 Mo6 173.8(4) . .
O25 P1 O21 Mo8 -66.0(5) . .
O9 P1 O21 Mo8 174.2(4) . .
O22 P1 O21 Mo8 54.8(5) . .
O21 P1 O22 Mo7 172.9(4) . .
O25 P1 O22 Mo7 -66.0(5) . .
O9 P1 O22 Mo7 53.3(5) . .
O21 P1 O22 Mo9 -66.4(5) . .
O25 P1 O22 Mo9 54.6(5) . .
O9 P1 O22 Mo9 174.0(3) . .
O21 P1 O22 Mo4 53.1(5) . .
O25 P1 O22 Mo4 174.2(4) . .
O9 P1 O22 Mo4 -66.4(5) . .
O21 P1 O25 Mo10 173.7(4) . .
O9 P1 O25 Mo10 -66.5(5) . .
O22 P1 O25 Mo10 52.9(5) . .
O21 P1 O25 Mo12 54.0(5) . .
O9 P1 O25 Mo12 173.9(3) . .
O22 P1 O25 Mo12 -66.8(5) . .
O21 P1 O25 Mo11 -65.2(5) . .
O9 P1 O25 Mo11 54.6(5) . .
O22 P1 O25 Mo11 174.0(4) . .
O23 Mo11 O26 Mo10 168.6(4) . .
O14 Mo11 O26 Mo10 -85.7(4) . .
O31 Mo11 O26 Mo10 69.2(4) . .
O27 Mo11 O26 Mo10 9.3(9) . .
O25 Mo11 O26 Mo10 -2.1(4) . .
O19 Mo6 O27 Mo11 -132.7(8) . .
O29 Mo6 O27 Mo11 121.7(8) . .
O17 Mo6 O27 Mo11 19.5(13) . .
O10 Mo6 O27 Mo11 -33.2(8) . .
O21 Mo6 O27 Mo11 48.1(8) . .
O24 Mo10 O28 Mo7 -129.0(8) . .
O32 Mo10 O28 Mo7 125.2(8) . .
O15 Mo10 O28 Mo7 -29.2(8) . .
O26 Mo10 O28 Mo7 25.6(13) . .
O25 Mo10 O28 Mo7 51.6(8) . .
O19 Mo6 O29 Mo8 167.1(4) . .
O27 Mo6 O29 Mo8 -87.0(4) . .
O17 Mo6 O29 Mo8 69.3(4) . .
O10 Mo6 O29 Mo8 7.7(10) . .
O21 Mo6 O29 Mo8 -2.6(4) . .
O38 Mo8 O30 Mo5 168.7(4) . .
O35 Mo8 O30 Mo5 -85.5(4) . .
O36 Mo8 O30 Mo5 8.3(9) . .
O29 Mo8 O30 Mo5 69.6(4) . .
O21 Mo8 O30 Mo5 -1.8(3) . .
O40 Mo12 O31 Mo11 167.2(4) . .
O36 Mo12 O31 Mo11 -87.0(4) . .
O32 Mo12 O31 Mo11 68.6(4) . .
O37 Mo12 O31 Mo11 6.0(9) . .
O25 Mo12 O31 Mo11 -2.9(3) . .
O24 Mo10 O32 Mo12 167.9(4) . .
O28 Mo10 O32 Mo12 -85.4(4) . .
O15 Mo10 O32 Mo12 12.1(9) . .
O26 Mo10 O32 Mo12 69.5(4) . .
O25 Mo10 O32 Mo12 -1.7(4) . .
O13 Mo4 O33 Mo9 169.7(4) . .
O16 Mo4 O33 Mo9 -83.9(4) . .
O4 Mo4 O33 Mo9 11.5(9) . .
O18 Mo4 O33 Mo9 71.3(4) . .
O22 Mo4 O33 Mo9 -0.6(4) . .
O39 Mo9 O34 Mo7 167.3(4) . .
O37 Mo9 O34 Mo7 -86.3(4) . .
O35 Mo9 O34 Mo7 9.1(10) . .
O33 Mo9 O34 Mo7 68.9(4) . .
O22 Mo9 O34 Mo7 -2.9(4) . .
O38 Mo8 O35 Mo9 -129.9(8) . .
O30 Mo8 O35 Mo9 124.5(8) . .
O36 Mo8 O35 Mo9 -29.4(8) . .
O29 Mo8 O35 Mo9 26.9(13) . .
O21 Mo8 O35 Mo9 51.8(8) . .
O40 Mo12 O36 Mo8 -131.7(8) . .
O31 Mo12 O36 Mo8 123.0(8) . .
O32 Mo12 O36 Mo8 21.8(13) . .
O37 Mo12 O36 Mo8 -30.4(8) . .
O25 Mo12 O36 Mo8 49.9(8) . .
O39 Mo9 O37 Mo12 -126.7(8) . .
O34 Mo9 O37 Mo12 128.0(8) . .
O35 Mo9 O37 Mo12 -26.6(8) . .
O33 Mo9 O37 Mo12 33.5(12) . .
O22 Mo9 O37 Mo12 55.5(8) . .
O41 Mo13 O42 Mo16 153.2(9) . .
O45 Mo13 O42 Mo16 -101.3(10) . .
O43 Mo13 O42 Mo16 53.5(10) . .
O44 Mo13 O42 Mo16 -4.6(18) . .
O61 Mo13 O42 Mo16 -5.7(8) 2_556 .
O48 Mo15 O44 Mo13 -154.8(8) . .
O49 Mo15 O44 Mo13 101.0(9) . .
O47 Mo15 O44 Mo13 -54.5(9) . .
O50 Mo15 O44 Mo13 4.1(17) . .
O59 Mo15 O44 Mo13 37.1(9) 2_556 .
O62 Mo15 O44 Mo13 6.3(8) 2_556 .
O41 Mo13 O45 Mo14 -154.2(8) . .
O42 Mo13 O45 Mo14 100.3(9) . .
O43 Mo13 O45 Mo14 0.4(17) . .
O44 Mo13 O45 Mo14 -55.0(9) . .
O61 Mo13 O45 Mo14 34.8(9) 2_556 .
O46 Mo14 O47 Mo15 -153.6(8) . .
O52 Mo14 O47 Mo15 101.4(8) . .
O45 Mo14 O47 Mo15 -53.9(8) . .
O51 Mo14 O47 Mo15 5.5(15) . .
O62 Mo14 O47 Mo15 9.4(7) 2_556 .
O60 Mo14 O47 Mo15 34.9(8) 2_556 .
O48 Mo15 O49 Mo17 153.0(8) . 2_556
O44 Mo15 O49 Mo17 -102.0(8) . 2_556
O47 Mo15 O49 Mo17 -3.9(15) . 2_556
O50 Mo15 O49 Mo17 53.3(8) . 2_556
O59 Mo15 O49 Mo17 -8.6(7) 2_556 2_556
O62 Mo15 O49 Mo17 -34.9(8) 2_556 2_556
O55 Mo17 O51 Mo14 152.2(8) . .
O54 Mo17 O51 Mo14 -102.0(8) . .
O56 Mo17 O51 Mo14 52.8(8) . .
O49 Mo17 O51 Mo14 -4.8(14) 2_556 .
O59 Mo17 O51 Mo14 -35.6(8) . .
O60 Mo17 O51 Mo14 -9.9(7) 2_556 .
O46 Mo14 O52 Mo18 152.3(8) . .
O47 Mo14 O52 Mo18 -101.7(8) . .
O45 Mo14 O52 Mo18 -4.8(15) . .
O51 Mo14 O52 Mo18 53.1(8) . .
O62 Mo14 O52 Mo18 -35.9(8) 2_556 .
O60 Mo14 O52 Mo18 -7.9(7) 2_556 .
O55 Mo17 O54 Mo16 -151.9(9) . .
O51 Mo17 O54 Mo16 101.7(9) . .
O56 Mo17 O54 Mo16 7.3(16) . .
O49 Mo17 O54 Mo16 -52.9(9) 2_556 .
O59 Mo17 O54 Mo16 7.9(8) . .
O60 Mo17 O54 Mo16 37.5(9) 2_556 .
O57 Mo18 O56 Mo17 154.0(8) . .
O43 Mo18 O56 Mo17 -100.6(9) 2_556 .
O52 Mo18 O56 Mo17 55.0(8) . .
O58 Mo18 O56 Mo17 -2.7(15) . .
O61 Mo18 O56 Mo17 -35.1(9) . .
O60 P2 O59 O60 179.999(1) . 2_556
O62 P2 O59 O60 -53.5(8) 2_556 2_556
O62 P2 O59 O60 126.5(8) . 2_556
O61 P2 O59 O60 61.3(7) . 2_556
O61 P2 O59 O60 -118.7(7) 2_556 2_556
O60 P2 O59 O62 53.5(8) . .
O60 P2 O59 O62 -126.5(8) 2_556 .
O62 P2 O59 O62 180.002(6) 2_556 .
O61 P2 O59 O62 -65.2(7) . .
O61 P2 O59 O62 114.8(7) 2_556 .
O60 P2 O59 Mo17 -174.8(7) . .
O60 P2 O59 Mo17 5.2(7) 2_556 .
O62 P2 O59 Mo17 -48.3(9) 2_556 .
O62 P2 O59 Mo17 131.7(9) . .
O61 P2 O59 Mo17 66.5(8) . .
O61 P2 O59 Mo17 -113.5(8) 2_556 .
O60 P2 O59 Mo15 59.1(9) . 2_556
O60 P2 O59 Mo15 -120.9(9) 2_556 2_556
O62 P2 O59 Mo15 -174.5(7) 2_556 2_556
O62 P2 O59 Mo15 5.5(7) . 2_556
O61 P2 O59 Mo15 -59.7(8) . 2_556
O61 P2 O59 Mo15 120.3(8) 2_556 2_556
O60 P2 O59 Mo16 -56.1(8) . .
O60 P2 O59 Mo16 123.9(8) 2_556 .
O62 P2 O59 Mo16 70.3(8) 2_556 .
O62 P2 O59 Mo16 -109.7(8) . .
O61 P2 O59 Mo16 -174.9(6) . .
O61 P2 O59 Mo16 5.1(6) 2_556 .
O62 P2 O60 O62 180.000(4) 2_556 .
O59 P2 O60 O62 124.1(8) 2_556 .
O59 P2 O60 O62 -55.9(8) . .
O61 P2 O60 O62 61.6(7) . .
O61 P2 O60 O62 -118.4(7) 2_556 .
O62 P2 O60 O59 55.9(8) 2_556 2_556
O62 P2 O60 O59 -124.1(8) . 2_556
O59 P2 O60 O59 179.999(3) . 2_556
O61 P2 O60 O59 -62.5(7) . 2_556
O61 P2 O60 O59 117.5(7) 2_556 2_556
O62 P2 O60 O61 -61.6(7) 2_556 2_556
O62 P2 O60 O61 118.4(7) . 2_556
O59 P2 O60 O61 -117.5(7) 2_556 2_556
O59 P2 O60 O61 62.5(7) . 2_556
O61 P2 O60 O61 180.000(2) . 2_556
O62 P2 O60 Mo14 -173.3(7) 2_556 2_556
O62 P2 O60 Mo14 6.7(7) . 2_556
O59 P2 O60 Mo14 130.8(9) 2_556 2_556
O59 P2 O60 Mo14 -49.2(9) . 2_556
O61 P2 O60 Mo14 68.3(9) . 2_556
O61 P2 O60 Mo14 -111.7(9) 2_556 2_556
O62 P2 O60 Mo17 60.9(9) 2_556 2_556
O62 P2 O60 Mo17 -119.1(9) . 2_556
O59 P2 O60 Mo17 5.0(7) 2_556 2_556
O59 P2 O60 Mo17 -175.0(7) . 2_556
O61 P2 O60 Mo17 -57.5(9) . 2_556
O61 P2 O60 Mo17 122.5(9) 2_556 2_556
O60 P2 O61 O60 180.000(2) . 2_556
O62 P2 O61 O60 57.6(7) 2_556 2_556
O62 P2 O61 O60 -122.4(7) . 2_556
O59 P2 O61 O60 121.3(7) 2_556 2_556
O59 P2 O61 O60 -58.7(7) . 2_556
O60 P2 O61 Mo18 -173.7(7) . .
O60 P2 O61 Mo18 6.3(7) 2_556 .
O62 P2 O61 Mo18 63.9(9) 2_556 .
O62 P2 O61 Mo18 -116.1(9) . .
O59 P2 O61 Mo18 127.6(8) 2_556 .
O59 P2 O61 Mo18 -52.4(8) . .
O60 P2 O61 Mo16 64.0(8) . 2_556
O60 P2 O61 Mo16 -116.0(8) 2_556 2_556
O62 P2 O61 Mo16 -58.4(8) 2_556 2_556
O62 P2 O61 Mo16 121.6(8) . 2_556
O59 P2 O61 Mo16 5.3(6) 2_556 2_556
O59 P2 O61 Mo16 -174.7(6) . 2_556
O60 P2 O61 Mo13 -52.3(9) . 2_556
O60 P2 O61 Mo13 127.7(9) 2_556 2_556
O62 P2 O61 Mo13 -174.6(7) 2_556 2_556
O62 P2 O61 Mo13 5.4(7) . 2_556
O59 P2 O61 Mo13 -110.9(8) 2_556 2_556
O59 P2 O61 Mo13 69.1(8) . 2_556
O60 P2 O62 O60 180.001(4) 2_556 .
O59 P2 O62 O60 -53.9(7) 2_556 .
O59 P2 O62 O60 126.1(7) . .
O61 P2 O62 O60 -119.4(7) . .
O61 P2 O62 O60 60.6(7) 2_556 .
O60 P2 O62 O59 -126.1(7) . .
O60 P2 O62 O59 53.9(7) 2_556 .
O59 P2 O62 O59 179.999(5) 2_556 .
O61 P2 O62 O59 114.6(7) . .
O61 P2 O62 O59 -65.5(7) 2_556 .
O60 P2 O62 Mo14 -6.9(7) . 2_556
O60 P2 O62 Mo14 173.1(7) 2_556 2_556
O59 P2 O62 Mo14 -60.9(9) 2_556 2_556
O59 P2 O62 Mo14 119.1(9) . 2_556
O61 P2 O62 Mo14 -126.3(9) . 2_556
O61 P2 O62 Mo14 53.7(9) 2_556 2_556
O60 P2 O62 Mo15 -131.4(9) . 2_556
O60 P2 O62 Mo15 48.6(9) 2_556 2_556
O59 P2 O62 Mo15 174.6(7) 2_556 2_556
O59 P2 O62 Mo15 -5.4(7) . 2_556
O61 P2 O62 Mo15 109.2(8) . 2_556
O61 P2 O62 Mo15 -70.8(8) 2_556 2_556
O59 O60 O62 P2 45.1(6) 2_556 .
O61 O60 O62 P2 -47.3(5) 2_556 .
Mo14 O60 O62 P2 -174.2(6) 2_556 .
Mo17 O60 O62 P2 111.1(9) 2_556 .
P2 O60 O62 O59 42.3(6) . .
O59 O60 O62 O59 87.4(8) 2_556 .
O61 O60 O62 O59 -5.0(8) 2_556 .
Mo14 O60 O62 O59 -131.9(7) 2_556 .
Mo17 O60 O62 O59 153.4(8) 2_556 .
P2 O60 O62 Mo14 174.2(6) . 2_556
O59 O60 O62 Mo14 -140.7(7) 2_556 2_556
O61 O60 O62 Mo14 126.9(6) 2_556 2_556
Mo17 O60 O62 Mo14 -74.7(8) 2_556 2_556
P2 O60 O62 Mo15 103.0(11) . 2_556
O59 O60 O62 Mo15 148.1(10) 2_556 2_556
O61 O60 O62 Mo15 55.8(12) 2_556 2_556
Mo14 O60 O62 Mo15 -71.2(10) 2_556 2_556
Mo17 O60 O62 Mo15 -145.9(8) 2_556 2_556
O60 O59 O62 P2 -40.8(6) 2_556 .
Mo17 O59 O62 P2 -103.6(12) . .
Mo15 O59 O62 P2 -175.1(6) 2_556 .
Mo16 O59 O62 P2 105.4(8) . .
P2 O59 O62 O60 -42.4(6) . .
O60 O59 O62 O60 -83.2(9) 2_556 .
Mo17 O59 O62 O60 -146.0(11) . .
Mo15 O59 O62 O60 142.5(7) 2_556 .
Mo16 O59 O62 O60 63.0(9) . .
P2 O59 O62 Mo14 -112.7(10) . 2_556
O60 O59 O62 Mo14 -153.5(9) 2_556 2_556
Mo17 O59 O62 Mo14 143.7(8) . 2_556
Mo15 O59 O62 Mo14 72.2(9) 2_556 2_556
Mo16 O59 O62 Mo14 -7.2(14) . 2_556
P2 O59 O62 Mo15 175.1(6) . 2_556
O60 O59 O62 Mo15 134.3(7) 2_556 2_556
Mo17 O59 O62 Mo15 71.5(11) . 2_556
Mo16 O59 O62 Mo15 -79.4(7) . 2_556
O68 Mo20 O64 Mo19 153.4(10) . .
O79 Mo20 O64 Mo19 -102.5(10) 2_666 .
O69 Mo20 O64 Mo19 53.5(11) . .
O74 Mo20 O64 Mo19 -6.9(19) 2_666 .
O83 Mo20 O64 Mo19 -6.9(9) 2_666 .
O71 Mo21 O65 Mo19 -154.7(9) . .
O80 Mo21 O65 Mo19 100.2(9) 2_666 .
O76 Mo21 O65 Mo19 0.7(17) 2_666 .
O72 Mo21 O65 Mo19 -55.9(9) . .
O84 Mo21 O65 Mo19 36.3(9) . .
O81 Mo21 O65 Mo19 4.5(8) . .
O63 Mo19 O66 Mo23 -152.0(9) . .
O67 Mo19 O66 Mo23 102.3(10) . .
O64 Mo19 O66 Mo23 4.5(17) . .
O65 Mo19 O66 Mo23 -53.8(9) . .
O83 Mo19 O66 Mo23 37.6(10) 2_666 .
O63 Mo19 O67 Mo22 155.4(10) . .
O66 Mo19 O67 Mo22 -99.8(11) . .
O64 Mo19 O67 Mo22 55.4(11) . .
O65 Mo19 O67 Mo22 -3(2) . .
O83 Mo19 O67 Mo22 -4.3(9) 2_666 .
O70 Mo22 O69 Mo20 155.0(10) . .
O76 Mo22 O69 Mo20 -101.3(10) . .
O75 Mo22 O69 Mo20 -4.0(18) . .
O67 Mo22 O69 Mo20 54.4(10) . .
O83 Mo22 O69 Mo20 -6.4(9) 2_666 .
O73 Mo23 O72 Mo21 -154.4(8) . .
O74 Mo23 O72 Mo21 101.5(8) . .
O66 Mo23 O72 Mo21 -53.2(8) . .
O77 Mo23 O72 Mo21 4.2(14) . .
O81 Mo23 O72 Mo21 9.8(7) . .
O82 Mo23 O72 Mo21 33.9(8) . .
O73 Mo23 O74 Mo20 155.3(7) . 2_666
O72 Mo23 O74 Mo20 -100.5(8) . 2_666
O66 Mo23 O74 Mo20 -3.4(14) . 2_666
O77 Mo23 O74 Mo20 55.2(7) . 2_666
O81 Mo23 O74 Mo20 -35.5(8) . 2_666
O82 Mo23 O74 Mo20 -6.7(7) . 2_666
O78 Mo24 O75 Mo22 -153.1(9) . .
O77 Mo24 O75 Mo22 102.6(9) . .
O79 Mo24 O75 Mo22 4.1(16) . .
O80 Mo24 O75 Mo22 -53.6(9) . .
O84 Mo24 O75 Mo22 8.1(8) 2_666 .
O82 Mo24 O75 Mo22 36.6(9) . .
O70 Mo22 O76 Mo21 -152.7(8) . 2_666
O69 Mo22 O76 Mo21 102.8(9) . 2_666
O75 Mo22 O76 Mo21 -52.0(9) . 2_666
O67 Mo22 O76 Mo21 7.9(17) . 2_666
O83 Mo22 O76 Mo21 39.5(9) 2_666 2_666
O78 Mo24 O77 Mo23 153.8(7) . .
O75 Mo24 O77 Mo23 -101.2(7) . .
O79 Mo24 O77 Mo23 53.3(7) . .
O80 Mo24 O77 Mo23 -8.9(13) . .
O84 Mo24 O77 Mo23 -34.9(7) 2_666 .
O82 Mo24 O77 Mo23 -10.8(6) . .
O82 P3 O81 O82 180.001(2) 2_666 .
O84 P3 O81 O82 -130.3(7) . .
O84 P3 O81 O82 49.7(7) 2_666 .
O83 P3 O81 O82 -62.3(7) . .
O83 P3 O81 O82 117.7(7) 2_666 .
O82 P3 O81 O84 130.3(7) . .
O82 P3 O81 O84 -49.7(7) 2_666 .
O84 P3 O81 O84 180.000(6) 2_666 .
O83 P3 O81 O84 67.9(7) . .
O83 P3 O81 O84 -112.1(7) 2_666 .
O82 P3 O81 Mo23 5.5(7) . .
O82 P3 O81 Mo23 -174.5(7) 2_666 .
O84 P3 O81 Mo23 -124.7(9) . .
O84 P3 O81 Mo23 55.3(9) 2_666 .
O83 P3 O81 Mo23 -56.8(9) . .
O83 P3 O81 Mo23 123.2(9) 2_666 .
O82 P3 O81 Mo21 135.5(9) . .
O82 P3 O81 Mo21 -44.5(9) 2_666 .
O84 P3 O81 Mo21 5.3(6) . .
O84 P3 O81 Mo21 -174.7(6) 2_666 .
O83 P3 O81 Mo21 73.2(8) . .
O83 P3 O81 Mo21 -106.8(8) 2_666 .
O84 P3 O82 O84 180.000(6) . 2_666
O81 P3 O82 O84 128.0(8) . 2_666
O81 P3 O82 O84 -52.0(8) 2_666 2_666
O83 P3 O82 O84 -116.7(7) . 2_666
O83 P3 O82 O84 63.3(7) 2_666 2_666
O84 P3 O82 O81 52.0(8) . .
O84 P3 O82 O81 -128.0(8) 2_666 .
O81 P3 O82 O81 180.004(1) 2_666 .
O83 P3 O82 O81 115.3(7) . .
O83 P3 O82 O81 -64.7(7) 2_666 .
O84 P3 O82 O83 -63.3(7) . .
O84 P3 O82 O83 116.7(7) 2_666 .
O81 P3 O82 O83 -115.3(7) . .
O81 P3 O82 O83 64.7(7) 2_666 .
O83 P3 O82 O83 180.000(6) 2_666 .
O84 P3 O82 Mo24 174.1(7) . .
O84 P3 O82 Mo24 -5.9(7) 2_666 .
O81 P3 O82 Mo24 122.1(9) . .
O81 P3 O82 Mo24 -57.9(9) 2_666 .
O83 P3 O82 Mo24 -122.7(9) . .
O83 P3 O82 Mo24 57.3(9) 2_666 .
O84 P3 O82 Mo23 46.9(10) . .
O84 P3 O82 Mo23 -133.1(10) 2_666 .
O81 P3 O82 Mo23 -5.1(7) . .
O81 P3 O82 Mo23 174.9(7) 2_666 .
O83 P3 O82 Mo23 110.1(9) . .
O83 P3 O82 Mo23 -69.9(9) 2_666 .
O84 O81 O82 P3 -38.8(6) . .
Mo23 O81 O82 P3 -175.5(6) . .
Mo21 O81 O82 P3 -101.6(13) . .
P3 O81 O82 O84 -43.1(6) . 2_666
O84 O81 O82 O84 -81.9(9) . 2_666
Mo23 O81 O82 O84 141.4(7) . 2_666
Mo21 O81 O82 O84 -144.7(11) . 2_666
P3 O81 O82 O83 50.1(6) . .
O84 O81 O82 O83 11.3(8) . .
Mo23 O81 O82 O83 -125.4(7) . .
Mo21 O81 O82 O83 -51.5(14) . .
P3 O81 O82 Mo24 -114.1(10) . .
O84 O81 O82 Mo24 -152.9(9) . .
Mo23 O81 O82 Mo24 70.4(9) . .
Mo21 O81 O82 Mo24 144.4(9) . .
P3 O81 O82 Mo23 175.5(6) . .
O84 O81 O82 Mo23 136.7(7) . .
Mo21 O81 O82 Mo23 73.9(12) . .
O82 P3 O83 O82 180.002(5) 2_666 .
O84 P3 O83 O82 122.9(7) . .
O84 P3 O83 O82 -57.1(7) 2_666 .
O81 P3 O83 O82 58.7(7) . .
O81 P3 O83 O82 -121.3(7) 2_666 .
O82 P3 O83 Mo20 5.9(7) . 2_666
O82 P3 O83 Mo20 -174.1(7) 2_666 2_666
O84 P3 O83 Mo20 128.8(9) . 2_666
O84 P3 O83 Mo20 -51.2(9) 2_666 2_666
O81 P3 O83 Mo20 64.6(8) . 2_666
O81 P3 O83 Mo20 -115.4(8) 2_666 2_666
O82 P3 O83 Mo22 -117.2(9) . 2_666
O82 P3 O83 Mo22 62.8(9) 2_666 2_666
O84 P3 O83 Mo22 5.6(7) . 2_666
O84 P3 O83 Mo22 -174.4(7) 2_666 2_666
O81 P3 O83 Mo22 -58.5(8) . 2_666
O81 P3 O83 Mo22 121.5(8) 2_666 2_666
O82 P3 O83 Mo19 126.5(8) . 2_666
O82 P3 O83 Mo19 -53.5(8) 2_666 2_666
O84 P3 O83 Mo19 -110.6(8) . 2_666
O84 P3 O83 Mo19 69.4(8) 2_666 2_666
O81 P3 O83 Mo19 -174.8(6) . 2_666
O81 P3 O83 Mo19 5.2(6) 2_666 2_666
O84 O82 O83 P3 49.8(6) 2_666 .
O81 O82 O83 P3 -50.5(6) . .
Mo24 O82 O83 P3 113.5(10) . .
Mo23 O82 O83 P3 -114.7(8) . .
P3 O82 O83 Mo20 -174.9(6) . 2_666
O84 O82 O83 Mo20 -125.2(7) 2_666 2_666
O81 O82 O83 Mo20 134.6(7) . 2_666
Mo24 O82 O83 Mo20 -61.4(9) . 2_666
Mo23 O82 O83 Mo20 70.4(6) . 2_666
P3 O82 O83 Mo22 101.1(9) . 2_666
O84 O82 O83 Mo22 150.9(8) 2_666 2_666
O81 O82 O83 Mo22 50.7(10) . 2_666
Mo24 O82 O83 Mo22 -145.3(7) . 2_666
Mo23 O82 O83 Mo22 -13.5(12) . 2_666
P3 O82 O83 Mo19 -94.8(10) . 2_666
O84 O82 O83 Mo19 -45.1(12) 2_666 2_666
O81 O82 O83 Mo19 -145.3(9) . 2_666
Mo24 O82 O83 Mo19 18.7(16) . 2_666
Mo23 O82 O83 Mo19 150.5(7) . 2_666
O82 P3 O84 O82 179.997(7) . 2_666
O81 P3 O84 O82 -129.7(7) . 2_666
O81 P3 O84 O82 50.3(7) 2_666 2_666
O83 P3 O84 O82 118.7(7) . 2_666
O83 P3 O84 O82 -61.3(7) 2_666 2_666
O82 P3 O84 O81 -50.3(7) . .
O82 P3 O84 O81 129.7(7) 2_666 .
O81 P3 O84 O81 180.000(4) 2_666 .
O83 P3 O84 O81 -111.6(7) . .
O83 P3 O84 O81 68.4(7) 2_666 .
O82 P3 O84 Mo24 173.9(7) . 2_666
O82 P3 O84 Mo24 -6.1(7) 2_666 2_666
O81 P3 O84 Mo24 -135.8(9) . 2_666
O81 P3 O84 Mo24 44.2(9) 2_666 2_666
O83 P3 O84 Mo24 112.6(9) . 2_666
O83 P3 O84 Mo24 -67.4(9) 2_666 2_666
O82 P3 O84 Mo21 -55.6(9) . .
O82 P3 O84 Mo21 124.4(9) 2_666 .
O81 P3 O84 Mo21 -5.3(6) . .
O81 P3 O84 Mo21 174.7(6) 2_666 .
O83 P3 O84 Mo21 -116.9(8) . .
O83 P3 O84 Mo21 63.1(8) 2_666 .
O82 O81 O84 P3 39.0(6) . .
Mo23 O81 O84 P3 111.1(10) . .
Mo21 O81 O84 P3 -175.3(6) . .
P3 O81 O84 O82 40.0(6) . 2_666
O82 O81 O84 O82 79.0(9) . 2_666
Mo23 O81 O84 O82 151.0(9) . 2_666
Mo21 O81 O84 O82 -135.4(7) . 2_666
P3 O81 O84 Mo24 108.8(13) . 2_666
O82 O81 O84 Mo24 147.9(12) . 2_666
Mo23 O81 O84 Mo24 -140.1(9) . 2_666
Mo21 O81 O84 Mo24 -66.5(12) . 2_666
P3 O81 O84 Mo21 175.3(6) . .
O82 O81 O84 Mo21 -145.6(7) . .
Mo23 O81 O84 Mo21 -73.6(9) . .
C3 N1 C1 N2 -4.2(18) . .
C4 N1 C1 N2 176.3(14) . .
C2 N2 C1 N1 2.8(18) . .
C8 N2 C1 N1 175.5(16) . .
C1 N2 C2 C3 -0.2(18) . .
C8 N2 C2 C3 -172.7(17) . .
N2 C2 C3 N1 -2.3(17) . .
C1 N1 C3 C2 4.0(17) . .
C4 N1 C3 C2 -176.5(14) . .
C1 N1 C4 C5 113(2) . .
C3 N1 C4 C5 -66(2) . .
N1 C4 C5 C6 -78(3) . .
C4 C5 C6 C7 -169(2) . .
C10 N4 C9 N3 -1.1(13) . .
C16 N4 C9 N3 -178.4(11) . .
C11 N3 C9 N4 0.6(13) . .
C12 N3 C9 N4 179.2(11) . .
C9 N4 C10 C11 1.2(16) . .
C16 N4 C10 C11 178.5(12) . .
N4 C10 C11 N3 -0.8(17) . .
C9 N3 C11 C10 0.2(16) . .
C12 N3 C11 C10 -178.4(13) . .
C9 N3 C12 C13 -112.0(17) . .
C11 N3 C12 C13 66(2) . .
N3 C12 C13 C14 27(4) . .
C12 C13 C14 C15 -177(2) . .
C18 N6 C17 N5 0.4(15) . .
C24 N6 C17 N5 -179.3(16) . .
C19 N5 C17 N6 -0.3(15) . .
C20 N5 C17 N6 176.3(14) . .
C17 N6 C18 C19 -0.2(16) . .
C24 N6 C18 C19 179.4(16) . .
N6 C18 C19 N5 0.0(17) . .
C17 N5 C19 C18 0.2(17) . .
C20 N5 C19 C18 -176.7(14) . .
C17 N5 C20 C21 -26(3) . .
C19 N5 C20 C21 150.2(16) . .
N5 C20 C21 C22 -71(2) . .
C20 C21 C22 C23 173.2(17) . .
C27 N7 C25 N8 0.0(12) . .
C28 N7 C25 N8 -174.9(12) . .
C26 N8 C25 N7 -0.2(13) . .
C32 N8 C25 N7 -178.9(10) . .
C25 N8 C26 C27 0.3(14) . .
C32 N8 C26 C27 179.1(11) . .
N8 C26 C27 N7 -0.3(14) . .
C25 N7 C27 C26 0.2(13) . .
C28 N7 C27 C26 175.2(13) . .
C25 N7 C28 C29 97.9(13) . .
C27 N7 C28 C29 -76.2(16) . .
N7 C28 C29 C30 -158.5(13) . .
C28 C29 C30 C31 172.1(13) . .
C35 N9 C33 N10 -2.7(15) . .
C36 N9 C33 N10 172.8(10) . .
C34 N10 C33 N9 1.1(16) . .
C40 N10 C33 N9 -179.3(14) . .
C33 N10 C34 C35 0.9(16) . .
C40 N10 C34 C35 -178.7(15) . .
N10 C34 C35 N9 -2.4(15) . .
C33 N9 C35 C34 3.2(14) . .
C36 N9 C35 C34 -172.4(11) . .
C33 N9 C36 C37 -100.4(14) . .
C35 N9 C36 C37 74.4(15) . .
N9 C36 C37 C38 60.4(13) . .
C36 C37 C38 C39 169.0(13) . .
C42 N12 C41 N11 -0.8(15) . .
C48 N12 C41 N11 175.7(11) . .
C43 N11 C41 N12 0.6(14) . .
C44 N11 C41 N12 -173.7(12) . .
C41 N12 C42 C43 0.6(15) . .
C48 N12 C42 C43 -175.7(13) . .
N12 C42 C43 N11 -0.2(15) . .
C41 N11 C43 C42 -0.3(15) . .
C44 N11 C43 C42 173.9(13) . .
C41 N11 C44 C45 -135.6(18) . .
C43 N11 C44 C45 51(2) . .
N11 C44 C45 C46 45(4) . .
C44 C45 C46 C47 169(2) . .
